data_4332104
loop_
_publ_author_name
'Kempter, Andreas'
'Gemel, Christian'
'Hardman, Ned J.'
'Fischer, Roland A.'

_publ_section_title
;
 Insertion of the Ga(I) Bis-imidinate Ga(DDP) into the Metal Halogen Bonds
 of Rh(I) Complexes. How Electrophilic Are Coordinated Ga(DDP)
 Fragments?&#x2020;
;
_journal_issue 7
_journal_name_full 'Inorganic Chemistry'
_journal_page_first 3133
_journal_page_last 3138
_journal_paper_doi 10.1021/ic0521731
_journal_volume 45
_journal_year 2006
_chemical_formula_sum 'C98 H110 Au B F24 Ga2 N4 O2'
_chemical_formula_weight 2179.12
_chemical_name_systematic
; 
 ? 
;
_space_group_IT_number 2
_symmetry_cell_setting triclinic
_symmetry_space_group_name_Hall '-P 1'
_symmetry_space_group_name_H-M 'P -1'
_atom_sites_solution_hydrogens geom
_atom_sites_solution_primary direct
_atom_sites_solution_secondary difmap
_audit_creation_method SHELXL-97
_cell_angle_alpha 70.225(18)
_cell_angle_beta 74.204(16)
_cell_angle_gamma 82.393(14)
_cell_formula_units_Z 4
_cell_length_a 21.552(4)
_cell_length_b 21.554(4)
_cell_length_c 23.484(5)
_cell_measurement_reflns_used 200
_cell_measurement_temperature 113(2)
_cell_measurement_theta_max 25.03
_cell_measurement_theta_min 0.
_cell_volume 9868(4)
_computing_cell_refinement
;
CrysAlis RED, Oxford Diffraction Ltd.,
Version 1.170.32 (release 06.06.2003 CrysAlis170 VC++)
(compiled Jun  6 2003,13:53:32)
;
_computing_data_collection
;
CrysAlis CCD, Oxford Diffraction Ltd.,
Version 1.170.32 (release 06.06.2003 CrysAlis170 VC++)
(compiled Jun  6 2003,13:53:32)
;
_computing_data_reduction
;
CrysAlis RED, Oxford Diffraction Ltd.,
Version 1.170.32 (release 06.06.2003 CrysAlis170 VC++)
(compiled Jun  6 2003,13:53:32)
;
_computing_structure_refinement 'SHELXL-97 (Sheldrick, 1997)'
_computing_structure_solution 'SHELXS-97 (Sheldrick, 1990)'
_diffrn_ambient_temperature 113(2)
_diffrn_detector_area_resol_mean 'not measured'
_diffrn_measured_fraction_theta_full 0.986
_diffrn_measured_fraction_theta_max 0.986
_diffrn_measurement_device_type 'multiwire proportional'
_diffrn_measurement_method 'phi and omega scans'
_diffrn_radiation_monochromator graphite
_diffrn_radiation_source 'fine-focus sealed tube'
_diffrn_radiation_type MoK\a
_diffrn_radiation_wavelength 0.71073
_diffrn_reflns_av_R_equivalents 0.1556
_diffrn_reflns_av_sigmaI/netI 0.4738
_diffrn_reflns_limit_h_max 22
_diffrn_reflns_limit_h_min -28
_diffrn_reflns_limit_k_max 28
_diffrn_reflns_limit_k_min -27
_diffrn_reflns_limit_l_max 30
_diffrn_reflns_limit_l_min -30
_diffrn_reflns_number 85612
_diffrn_reflns_theta_full 27.56
_diffrn_reflns_theta_max 27.56
_diffrn_reflns_theta_min 2.89
_diffrn_standards_decay_% 'not measured'
_diffrn_standards_interval_count 'not measured'
_diffrn_standards_interval_time 'not measured'
_diffrn_standards_number 'not measured'
_exptl_absorpt_coefficient_mu 2.119
_exptl_absorpt_correction_T_max 0.706
_exptl_absorpt_correction_T_min 0.578
_exptl_absorpt_correction_type empirical
_exptl_absorpt_process_details SADABS
_exptl_crystal_colour colorless
_exptl_crystal_density_diffrn 1.467
_exptl_crystal_density_meas ?
_exptl_crystal_density_method 'not measured'
_exptl_crystal_description plates
_exptl_crystal_F_000 4416
_exptl_crystal_size_max 0.45
_exptl_crystal_size_mid 0.2
_exptl_crystal_size_min 0.15
_refine_diff_density_max 1.899
_refine_diff_density_min -0.939
_refine_diff_density_rms 0.120
_refine_ls_extinction_method none
_refine_ls_goodness_of_fit_ref 0.567
_refine_ls_hydrogen_treatment mixed
_refine_ls_matrix_type full
_refine_ls_number_parameters 2347
_refine_ls_number_reflns 44928
_refine_ls_number_restraints 0
_refine_ls_restrained_S_all 0.567
_refine_ls_R_factor_all 0.2040
_refine_ls_R_factor_gt 0.0583
_refine_ls_shift/su_max 0.000
_refine_ls_shift/su_mean 0.000
_refine_ls_structure_factor_coef Fsqd
_refine_ls_weighting_details 'calc w=1/[\s^2^(Fo^2^)+(0.0000P)^2^+0.0000P] where P=(Fo^2^+2Fc^2^)/3'
_refine_ls_weighting_scheme calc
_refine_ls_wR_factor_gt 0.0745
_refine_ls_wR_factor_ref 0.1070
_reflns_number_gt 11126
_reflns_number_total 44928
_reflns_threshold_expression >2sigma(I)
_cod_data_source_file ic0521731sup1.cif
_cod_data_source_block 3
_cod_depositor_comments
;
The following automatic conversions were performed:

'_symmetry_cell_setting' value 'Triclinic' changed to 'triclinic'
according to /home/saulius/struct/CIF-dictionaries/cif_core.dic
dictionary named 'cif_core.dic' version 2.4.2 from 2011-04-26.

Automatic conversion script
Id: cif_fix_values 1891 2012-01-12 08:04:46Z andrius 

The following automatic conversions were performed:

'_exptl_crystal_density_meas' value 'not measured' was changed to '?'
- the value is perceived as not measured.

Automatic conversion script
Id: cif_fix_values 3008 2015-01-20 13:52:24Z robertas 
;
_cod_original_cell_volume 9868(3)
_cod_original_sg_symbol_H-M P-1
_cod_database_code 4332104

loop_
_symmetry_equiv_pos_as_xyz
'x, y, z'
'-x, -y, -z'

loop_
_atom_site_label
_atom_site_type_symbol
_atom_site_fract_x
_atom_site_fract_y
_atom_site_fract_z
_atom_site_U_iso_or_equiv
_atom_site_adp_type
_atom_site_occupancy
_atom_site_symmetry_multiplicity
_atom_site_calc_flag
_atom_site_refinement_flags
Au2 Au 0.5276 0.8252 0.2631 0.024 Uani 1 1 d .
Ga1 Ga 0.0252 0.2559 0.2747 0.023 Uani 1 1 d .
B1 B 0.5670 0.3315 0.2353 0.022 Uani 1 1 d .
O4 O 0.6623 0.9017 0.2751 0.030 Uani 1 1 d .
C317 C 0.4177 0.8278 0.0664 0.051 Uani 1 1 d .
H31A H 0.4421 0.8427 0.0887 0.077 Uiso 1 1 calc R
H31B H 0.3808 0.8586 0.0592 0.077 Uiso 1 1 calc R
H31C H 0.4457 0.8263 0.0262 0.077 Uiso 1 1 calc R
F241 F 0.5360 0.5494 0.0104 0.073 Uani 1 1 d .
Au1 Au 0.0665 0.3610 0.2545 0.025 Uani 1 1 d .
Ga2 Ga 0.0957 0.4729 0.2244 0.024 Uani 1 1 d .
O3 O 0.5482 0.7769 0.1245 0.030 Uani 1 1 d .
B2 B 0.0322 0.8659 0.2508 0.019 Uani 1 1 d .
C313 C 0.3432 0.7372 0.3896 0.084 Uani 1 1 d .
H31D H 0.3586 0.7132 0.4272 0.125 Uiso 1 1 calc R
H31E H 0.2959 0.7421 0.4010 0.125 Uiso 1 1 calc R
H31F H 0.3614 0.7809 0.3708 0.125 Uiso 1 1 calc R
Ga3 Ga 0.5120 0.7394 0.2249 0.023 Uani 1 1 d .
O1 O -0.0735 0.2774 0.2644 0.029 Uani 1 1 d .
C54 C 0.1873 0.9477 0.3392 0.043 Uani 1 1 d .
Ga4 Ga 0.5585 0.9134 0.2889 0.022 Uani 1 1 d .
O2 O 0.0965 0.5143 0.1270 0.031 Uani 1 1 d .
F242 F 0.5299 0.6144 0.0635 0.083 Uani 1 1 d .
F243 F 0.4647 0.5404 0.0918 0.103 Uani 1 1 d .
N11 N 0.0082 0.1762 0.3470 0.021 Uani 1 1 d .
C9 C 0.5543 0.3494 0.2996 0.019 Uani 1 1 d .
N12 N 0.0556 0.2094 0.2134 0.022 Uani 1 1 d .
N21 N 0.0291 0.5388 0.2480 0.021 Uani 1 1 d .
N22 N 0.1695 0.5200 0.2200 0.023 Uani 1 1 d .
N31 N 0.4409 0.6926 0.2223 0.020 Uani 1 1 d .
N32 N 0.5675 0.6602 0.2427 0.024 Uani 1 1 d .
C17 C 0.5874 0.3999 0.1825 0.020 Uani 1 1 d .
N41 N 0.5410 0.9438 0.3626 0.021 Uani 1 1 d .
C1 C 0.5059 0.2999 0.2296 0.018 Uani 1 1 d .
N42 N 0.5598 1.0018 0.2285 0.018 Uani 1 1 d .
C305 C 0.5995 0.5413 0.2622 0.027 Uani 1 1 d .
H30A H 0.6357 0.5545 0.2727 0.041 Uiso 1 1 calc R
H30B H 0.6161 0.5219 0.2285 0.041 Uiso 1 1 calc R
H30C H 0.5749 0.5087 0.2991 0.041 Uiso 1 1 calc R
C56 C 0.0225 0.7972 0.3105 0.020 Uani 1 1 d .
C341 C 0.5976 0.8530 0.0311 0.047 Uani 1 1 d .
H34A H 0.6329 0.8842 0.0126 0.056 Uiso 1 1 calc R
H34B H 0.5628 0.8700 0.0089 0.056 Uiso 1 1 calc R
C443 C 0.7058 0.9426 0.2831 0.035 Uani 1 1 d .
H44A H 0.6855 0.9591 0.3187 0.042 Uiso 1 1 calc R
H44B H 0.7185 0.9806 0.2449 0.042 Uiso 1 1 calc R
C32 C 0.7038 0.1216 0.3245 0.026 Uani 1 1 d .
C13 C 0.5944 0.3684 0.3804 0.022 Uani 1 1 d .
C227 C 0.2608 0.5022 0.1079 0.026 Uani 1 1 d .
H22A H 0.2138 0.5150 0.1130 0.031 Uiso 1 1 calc R
C316 C 0.3554 0.7328 0.0715 0.046 Uani 1 1 d .
H31G H 0.3413 0.6884 0.0975 0.070 Uiso 1 1 calc R
H31H H 0.3832 0.7311 0.0314 0.070 Uiso 1 1 calc R
H31I H 0.3176 0.7623 0.0645 0.070 Uiso 1 1 calc R
C208 C -0.1172 0.4612 0.3641 0.047 Uani 1 1 d .
H20A H -0.1301 0.4346 0.4066 0.056 Uiso 1 1 calc R
C441 C 0.7615 0.8433 0.2697 0.048 Uani 1 1 d .
H44C H 0.7820 0.8016 0.2922 0.058 Uiso 1 1 calc R
H44D H 0.7836 0.8558 0.2248 0.058 Uiso 1 1 calc R
C426 C 0.7156 0.9557 0.1181 0.049 Uani 1 1 d .
H42A H 0.7594 0.9570 0.1223 0.073 Uiso 1 1 calc R
H42B H 0.7178 0.9520 0.0771 0.073 Uiso 1 1 calc R
H42C H 0.6942 0.9176 0.1509 0.073 Uiso 1 1 calc R
C115 C -0.1216 0.1991 0.4277 0.046 Uani 1 1 d .
H11A H -0.1117 0.2082 0.3816 0.055 Uiso 1 1 calc R
C102 C 0.0248 0.1042 0.2852 0.017 Uani 1 1 d .
H10A H 0.0156 0.0612 0.2880 0.020 Uiso 1 1 calc R
C204 C -0.0105 0.6456 0.2624 0.027 Uani 1 1 d .
H20B H -0.0522 0.6257 0.2737 0.041 Uiso 1 1 calc R
H20C H -0.0089 0.6856 0.2263 0.041 Uiso 1 1 calc R
H20D H -0.0052 0.6571 0.2977 0.041 Uiso 1 1 calc R
C206 C -0.0360 0.5174 0.2757 0.030 Uiso 1 1 d .
C68 C 0.0840 0.7953 0.1107 0.022 Uani 1 1 d .
C53 C 0.1365 0.9346 0.1826 0.029 Uani 1 1 d .
H53A H 0.1245 0.9326 0.1472 0.034 Uiso 1 1 calc R
C64 C 0.0293 0.8443 0.1929 0.018 Uani 1 1 d .
C210 C -0.1439 0.5160 0.2667 0.042 Uani 1 1 d .
H21A H -0.1756 0.5268 0.2431 0.050 Uiso 1 1 calc R
C222 C 0.2982 0.4130 0.2897 0.048 Uani 1 1 d .
H22B H 0.3066 0.3910 0.3296 0.058 Uiso 1 1 calc R
C52 C 0.1895 0.9687 0.1720 0.035 Uani 1 1 d .
C104 C 0.0026 0.0559 0.4005 0.033 Uani 1 1 d .
H10B H -0.0072 0.0687 0.4383 0.049 Uiso 1 1 calc R
H10C H 0.0427 0.0285 0.3979 0.049 Uiso 1 1 calc R
H10D H -0.0328 0.0307 0.4018 0.049 Uiso 1 1 calc R
C23 C 0.7419 0.4952 0.1161 0.046 Uani 1 1 d .
C30 C 0.6392 0.2209 0.2790 0.019 Uani 1 1 d .
H30D H 0.6138 0.2160 0.3202 0.023 Uiso 1 1 calc R
C421 C 0.5428 1.0200 0.0499 0.037 Uani 1 1 d .
H42D H 0.5390 1.0262 0.0089 0.045 Uiso 1 1 calc R
C61 C 0.0748 0.7594 0.3292 0.026 Uani 1 1 d .
H61A H 0.1171 0.7748 0.3098 0.031 Uiso 1 1 calc R
C301 C 0.4468 0.6308 0.2216 0.024 Uani 1 1 d .
C440 C 0.6919 0.8361 0.2792 0.037 Uani 1 1 d .
H44E H 0.6842 0.8208 0.2465 0.044 Uiso 1 1 calc R
H44F H 0.6742 0.8041 0.3205 0.044 Uiso 1 1 calc R
C57 C -0.0388 0.7744 0.3391 0.033 Uani 1 1 d .
H57A H -0.0747 0.7996 0.3254 0.040 Uiso 1 1 calc R
C25 C 0.6252 0.2754 0.2296 0.022 Uani 1 1 d .
C119 C 0.0683 0.2761 0.1008 0.033 Uani 1 1 d .
C55 C 0.2285 1.0021 0.1090 0.052 Uiso 1 1 d .
C420 C 0.6027 1.0215 0.0592 0.031 Uani 1 1 d .
H42E H 0.6397 1.0267 0.0252 0.037 Uiso 1 1 calc R
C419 C 0.6095 1.0155 0.1178 0.021 Uani 1 1 d .
C217 C -0.0084 0.4946 0.4199 0.054 Uani 1 1 d .
H21B H -0.0029 0.5410 0.3946 0.080 Uiso 1 1 calc R
H21C H 0.0255 0.4795 0.4428 0.080 Uiso 1 1 calc R
H21D H -0.0508 0.4898 0.4496 0.080 Uiso 1 1 calc R
C14 C 0.6025 0.3471 0.3295 0.021 Uani 1 1 d .
H14A H 0.6439 0.3295 0.3139 0.026 Uiso 1 1 calc R
C205 C 0.2238 0.6128 0.2193 0.034 Uani 1 1 d .
H20E H 0.2613 0.5822 0.2144 0.052 Uiso 1 1 calc R
H20F H 0.2182 0.6230 0.2580 0.052 Uiso 1 1 calc R
H20G H 0.2307 0.6536 0.1838 0.052 Uiso 1 1 calc R
C410 C 0.4170 0.8488 0.5017 0.041 Uani 1 1 d .
H41A H 0.3714 0.8473 0.5169 0.049 Uiso 1 1 calc R
C22 C 0.6502 0.4211 0.1694 0.029 Uani 1 1 d .
H22C H 0.6786 0.3933 0.1929 0.034 Uiso 1 1 calc R
C306 C 0.3784 0.7289 0.2250 0.027 Uani 1 1 d .
C21 C 0.6737 0.4791 0.1251 0.029 Uani 1 1 d .
C318 C 0.6202 0.6616 0.2727 0.034 Uani 1 1 d .
C240 C 0.0976 0.4692 0.0922 0.035 Uani 1 1 d .
H24A H 0.0590 0.4420 0.1103 0.042 Uiso 1 1 calc R
H24B H 0.1368 0.4396 0.0922 0.042 Uiso 1 1 calc R
C223 C 0.2414 0.4523 0.2861 0.029 Uani 1 1 d .
C412 C 0.6245 0.8472 0.4355 0.036 Uani 1 1 d .
H41B H 0.6357 0.8649 0.3889 0.043 Uiso 1 1 calc R
C424 C 0.6776 1.0184 0.1241 0.029 Uani 1 1 d .
H42F H 0.6745 1.0205 0.1667 0.034 Uiso 1 1 calc R
C203 C 0.1644 0.5816 0.2217 0.028 Uani 1 1 d .
C140 C -0.1218 0.2396 0.2631 0.033 Uani 1 1 d .
H14B H -0.1240 0.1962 0.2962 0.040 Uiso 1 1 calc R
H14C H -0.1128 0.2322 0.2222 0.040 Uiso 1 1 calc R
C302 C 0.5017 0.5901 0.2258 0.024 Uani 1 1 d .
H30E H 0.5023 0.5501 0.2170 0.029 Uiso 1 1 calc R
C418 C 0.5558 1.0074 0.1659 0.018 Uani 1 1 d .
C215 C -0.0037 0.4534 0.3779 0.032 Uani 1 1 d .
H21E H 0.0401 0.4583 0.3486 0.039 Uiso 1 1 calc R
C65 C -0.0266 0.8442 0.1756 0.035 Uani 1 1 d .
H65A H -0.0657 0.8602 0.1977 0.042 Uiso 1 1 calc R
F231 F 0.7532 0.4997 0.1675 0.045 Uani 1 1 d .
C202 C 0.1050 0.6199 0.2297 0.021 Uani 1 1 d .
H20H H 0.1085 0.6655 0.2229 0.025 Uiso 1 1 calc R
F232 F 0.7825 0.4426 0.1050 0.075 Uani 1 1 d .
C28 C 0.7257 0.1778 0.2116 0.029 Uani 1 1 d .
H28A H 0.7581 0.1445 0.2059 0.035 Uiso 1 1 calc R
F233 F 0.7608 0.5462 0.0692 0.075 Uani 1 1 d .
C6 C 0.4953 0.3025 0.1721 0.022 Uani 1 1 d .
H6A H 0.5225 0.3291 0.1350 0.027 Uiso 1 1 calc R
C405 C 0.5648 1.1234 0.1931 0.029 Uani 1 1 d .
H40A H 0.5675 1.1174 0.1529 0.044 Uiso 1 1 calc R
H40B H 0.6029 1.1456 0.1901 0.044 Uiso 1 1 calc R
H40C H 0.5259 1.1505 0.2037 0.044 Uiso 1 1 calc R
C143 C -0.1016 0.3428 0.2671 0.037 Uani 1 1 d .
H14D H -0.0743 0.3782 0.2353 0.044 Uiso 1 1 calc R
H14E H -0.1056 0.3466 0.3088 0.044 Uiso 1 1 calc R
C12 C 0.5324 0.3925 0.4069 0.025 Uani 1 1 d .
H12A H 0.5243 0.4065 0.4426 0.030 Uiso 1 1 calc R
C427 C 0.4324 0.9915 0.2107 0.021 Uiso 1 1 d .
H42G H 0.4462 0.9755 0.2508 0.025 Uiso 1 1 calc R
C303 C 0.5560 0.6011 0.2413 0.029 Uani 1 1 d .
C48 C 0.0983 0.9024 0.2413 0.025 Uani 1 1 d .
F81 F 0.3413 0.2154 0.3710 0.063 Uani 1 1 d .
C59 C 0.0035 0.6765 0.4061 0.030 Uani 1 1 d .
H59A H -0.0033 0.6357 0.4388 0.036 Uiso 1 1 calc R
F82 F 0.3335 0.1487 0.3255 0.063 Uani 1 1 d .
C4 C 0.4082 0.2287 0.2189 0.024 Uani 1 1 d .
H4A H 0.3758 0.2051 0.2156 0.029 Uiso 1 1 calc R
F83 F 0.4099 0.1358 0.3697 0.062 Uani 1 1 d .
C112 C 0.1264 0.1725 0.3852 0.053 Uani 1 1 d .
H11B H 0.1213 0.1745 0.3435 0.063 Uiso 1 1 calc R
C320 C 0.7300 0.6797 0.2628 0.037 Uani 1 1 d .
H32A H 0.7722 0.6917 0.2384 0.044 Uiso 1 1 calc R
C101 C 0.0498 0.1443 0.2257 0.020 Uani 1 1 d .
C211 C -0.0809 0.5356 0.2362 0.044 Uani 1 1 d .
C49 C 0.1169 0.9095 0.2903 0.021 Uani 1 1 d .
H49A H 0.0923 0.8896 0.3315 0.026 Uiso 1 1 calc R
C129 C -0.0378 0.3394 0.1066 0.064 Uani 1 1 d .
H12B H -0.0839 0.3377 0.1102 0.096 Uiso 1 1 calc R
H12C H -0.0189 0.3736 0.0679 0.096 Uiso 1 1 calc R
H12D H -0.0319 0.3498 0.1423 0.096 Uiso 1 1 calc R
C423 C 0.4932 1.0033 0.1587 0.027 Uani 1 1 d .
C209 C -0.1622 0.4814 0.3301 0.047 Uani 1 1 d .
H20I H -0.2062 0.4719 0.3496 0.056 Uiso 1 1 calc R
C324 C 0.6930 0.7096 0.1617 0.039 Uani 1 1 d .
H32B H 0.6512 0.7312 0.1527 0.047 Uiso 1 1 calc R
C219 C 0.2721 0.4717 0.1731 0.026 Uani 1 1 d .
C429 C 0.3906 0.9392 0.2122 0.043 Uani 1 1 d .
H42H H 0.4165 0.8980 0.2138 0.064 Uiso 1 1 calc R
H42I H 0.3740 0.9542 0.1747 0.064 Uiso 1 1 calc R
H42J H 0.3544 0.9318 0.2493 0.064 Uiso 1 1 calc R
C307 C 0.3425 0.7336 0.2835 0.035 Uani 1 1 d .
C40 C -0.0247 0.9207 0.2645 0.030 Uani 1 1 d .
C3 C 0.4172 0.2238 0.2771 0.019 Uani 1 1 d .
C343 C 0.5700 0.7421 0.0788 0.035 Uani 1 1 d .
H34C H 0.5341 0.7380 0.0616 0.042 Uiso 1 1 calc R
H34D H 0.5882 0.6975 0.0975 0.042 Uiso 1 1 calc R
F161 F 0.3745 0.3741 0.4242 0.072 Uani 1 1 d .
C31 C 0.7575 0.2425 0.0963 0.044 Uani 1 1 d .
F162 F 0.4142 0.4424 0.4489 0.100 Uani 1 1 d .
C229 C 0.2752 0.4538 0.0735 0.058 Uani 1 1 d .
H22D H 0.2674 0.4748 0.0319 0.087 Uiso 1 1 calc R
H22E H 0.2472 0.4164 0.0963 0.087 Uiso 1 1 calc R
H22F H 0.3205 0.4380 0.0697 0.087 Uiso 1 1 calc R
F163 F 0.3957 0.4675 0.3598 0.061 Uani 1 1 d .
C212 C -0.0622 0.5688 0.1684 0.048 Uani 1 1 d .
H21F H -0.0160 0.5805 0.1567 0.057 Uiso 1 1 calc R
C340 C 0.5730 0.8428 0.0985 0.041 Uani 1 1 d .
H34E H 0.6081 0.8457 0.1171 0.049 Uiso 1 1 calc R
H34F H 0.5384 0.8761 0.1061 0.049 Uiso 1 1 calc R
C2 C 0.4651 0.2571 0.2811 0.023 Uani 1 1 d .
H2A H 0.4710 0.2507 0.3214 0.028 Uiso 1 1 calc R
C51 C 0.2069 0.9748 0.2238 0.027 Uani 1 1 d .
H51A H 0.2430 0.9990 0.2184 0.032 Uiso 1 1 calc R
C304 C 0.3884 0.6006 0.2169 0.034 Uani 1 1 d .
H30F H 0.3522 0.6333 0.2151 0.051 Uiso 1 1 calc R
H30G H 0.3761 0.5618 0.2536 0.051 Uiso 1 1 calc R
H30H H 0.3998 0.5876 0.1791 0.051 Uiso 1 1 calc R
C26 C 0.6655 0.2776 0.1694 0.028 Uani 1 1 d .
H26A H 0.6578 0.3125 0.1341 0.033 Uiso 1 1 calc R
C224 C 0.1952 0.4582 0.3444 0.039 Uani 1 1 d .
H22G H 0.1613 0.4926 0.3314 0.047 Uiso 1 1 calc R
C20 C 0.6325 0.5233 0.0924 0.039 Uani 1 1 d .
H20J H 0.6473 0.5640 0.0622 0.046 Uiso 1 1 calc R
F151 F 0.6363 0.3886 0.4548 0.069 Uani 1 1 d .
C142 C -0.1665 0.3476 0.2543 0.045 Uani 1 1 d .
H14F H -0.1979 0.3730 0.2784 0.054 Uiso 1 1 calc R
H14G H -0.1643 0.3692 0.2094 0.054 Uiso 1 1 calc R
F152 F 0.6995 0.3951 0.3668 0.103 Uani 1 1 d .
C342 C 0.6219 0.7851 0.0282 0.049 Uani 1 1 d .
H34G H 0.6647 0.7735 0.0377 0.058 Uiso 1 1 calc R
H34H H 0.6245 0.7812 -0.0133 0.058 Uiso 1 1 calc R
F153 F 0.6703 0.3032 0.4304 0.105 Uani 1 1 d .
C5 C 0.4488 0.2696 0.1657 0.024 Uani 1 1 d .
C121 C 0.1707 0.3151 0.0399 0.053 Uani 1 1 d .
H12E H 0.1967 0.3380 0.0002 0.064 Uiso 1 1 calc R
C226 C 0.1613 0.3959 0.3826 0.049 Uani 1 1 d .
H22H H 0.1407 0.3819 0.3568 0.073 Uiso 1 1 calc R
H22I H 0.1284 0.4034 0.4180 0.073 Uiso 1 1 calc R
H22J H 0.1927 0.3613 0.3982 0.073 Uiso 1 1 calc R
C308 C 0.2809 0.7697 0.2850 0.050 Uani 1 1 d .
H30I H 0.2536 0.7725 0.3234 0.059 Uiso 1 1 calc R
C27 C 0.7153 0.2317 0.1600 0.027 Uani 1 1 d .
C428 C 0.3941 1.0550 0.2092 0.054 Uani 1 1 d .
H42K H 0.4219 1.0880 0.2084 0.081 Uiso 1 1 calc R
H42L H 0.3582 1.0478 0.2465 0.081 Uiso 1 1 calc R
H42M H 0.3771 1.0710 0.1718 0.081 Uiso 1 1 calc R
C327 C 0.5376 0.6310 0.3798 0.040 Uani 1 1 d .
H32C H 0.5079 0.6367 0.3521 0.048 Uiso 1 1 calc R
C45 C -0.0403 0.9738 0.2148 0.031 Uani 1 1 d .
H45A H -0.0192 0.9748 0.1734 0.037 Uiso 1 1 calc R
F311 F 0.7984 0.1910 0.0921 0.050 Uani 1 1 d .
F312 F 0.7919 0.2948 0.0779 0.072 Uani 1 1 d .
C127 C -0.0048 0.2738 0.1057 0.039 Uani 1 1 d .
H12F H -0.0237 0.2402 0.1464 0.047 Uiso 1 1 calc R
F313 F 0.7246 0.2518 0.0533 0.060 Uani 1 1 d .
C118 C 0.0948 0.2458 0.1527 0.030 Uani 1 1 d .
C415 C 0.3986 0.9455 0.4078 0.040 Uani 1 1 d .
H41C H 0.4255 0.9802 0.3734 0.048 Uiso 1 1 calc R
C41 C -0.0593 0.9223 0.3227 0.028 Uani 1 1 d .
H41D H -0.0511 0.8876 0.3579 0.034 Uiso 1 1 calc R
C416 C 0.3686 0.9065 0.3779 0.051 Uani 1 1 d .
H41E H 0.3401 0.9364 0.3534 0.077 Uiso 1 1 calc R
H41F H 0.3436 0.8708 0.4108 0.077 Uiso 1 1 calc R
H41G H 0.4030 0.8879 0.3506 0.077 Uiso 1 1 calc R
C216 C -0.0110 0.3793 0.4174 0.053 Uani 1 1 d .
H21G H 0.0217 0.3653 0.4417 0.080 Uiso 1 1 calc R
H21H H -0.0051 0.3527 0.3895 0.080 Uiso 1 1 calc R
H21I H -0.0541 0.3731 0.4457 0.080 Uiso 1 1 calc R
C107 C 0.0604 0.1807 0.4266 0.036 Uani 1 1 d .
C19 C 0.5688 0.5060 0.1053 0.036 Uani 1 1 d .
F321 F 0.7228 0.0650 0.3135 0.042 Uani 1 1 d .
C66 C -0.0284 0.8214 0.1264 0.042 Uani 1 1 d .
F322 F 0.7515 0.1385 0.3416 0.049 Uani 1 1 d .
C44 C -0.0852 1.0252 0.2234 0.039 Uani 1 1 d .
F323 F 0.6545 0.1099 0.3745 0.051 Uani 1 1 d .
C122 C 0.1976 0.2877 0.0887 0.047 Uani 1 1 d .
H12G H 0.2420 0.2929 0.0839 0.056 Uiso 1 1 calc R
C67 C 0.0252 0.7963 0.0947 0.045 Uani 1 1 d .
H67A H 0.0235 0.7798 0.0625 0.054 Uiso 1 1 calc R
C319 C 0.6799 0.6818 0.2341 0.038 Uani 1 1 d .
C69 C 0.0839 0.8164 0.1591 0.023 Uani 1 1 d .
H69A H 0.1234 0.8122 0.1711 0.028 Uiso 1 1 calc R
C207 C -0.0534 0.4776 0.3394 0.030 Uani 1 1 d .
C425 C 0.7130 1.0776 0.0766 0.050 Uani 1 1 d .
H42N H 0.7563 1.0765 0.0828 0.075 Uiso 1 1 calc R
H42O H 0.6892 1.1181 0.0816 0.075 Uiso 1 1 calc R
H42P H 0.7165 1.0764 0.0345 0.075 Uiso 1 1 calc R
C309 C 0.2617 0.8006 0.2292 0.041 Uani 1 1 d .
H30J H 0.2223 0.8264 0.2305 0.050 Uiso 1 1 calc R
C311 C 0.3558 0.7610 0.1689 0.036 Uani 1 1 d .
C10 C 0.4945 0.3732 0.3265 0.026 Uani 1 1 d .
H10E H 0.4590 0.3751 0.3091 0.031 Uiso 1 1 calc R
C322 C 0.6542 0.6446 0.3649 0.039 Uani 1 1 d .
H32D H 0.6460 0.6329 0.4090 0.047 Uiso 1 1 calc R
C105 C 0.0711 0.1128 0.1763 0.030 Uani 1 1 d .
H10F H 0.0879 0.1462 0.1362 0.045 Uiso 1 1 calc R
H10G H 0.0345 0.0923 0.1736 0.045 Uiso 1 1 calc R
H10H H 0.1051 0.0790 0.1862 0.045 Uiso 1 1 calc R
C106 C 0.0033 0.1840 0.4076 0.019 Uani 1 1 d .
C312 C 0.3640 0.6991 0.3433 0.032 Uani 1 1 d .
H31J H 0.4123 0.6975 0.3315 0.038 Uiso 1 1 calc R
C201 C 0.0423 0.5978 0.2466 0.028 Uani 1 1 d .
C15 C 0.6491 0.3648 0.4076 0.041 Uani 1 1 d .
C29 C 0.6883 0.1743 0.2702 0.020 Uani 1 1 d .
C323 C 0.6060 0.6466 0.3377 0.031 Uani 1 1 d .
C325 C 0.7410 0.7609 0.1297 0.069 Uani 1 1 d .
H32E H 0.7451 0.7747 0.0847 0.104 Uiso 1 1 calc R
H32F H 0.7829 0.7431 0.1386 0.104 Uiso 1 1 calc R
H32G H 0.7269 0.7990 0.1447 0.104 Uiso 1 1 calc R
C111 C -0.0572 0.1915 0.4458 0.030 Uani 1 1 d .
C411 C 0.4438 0.8972 0.4453 0.036 Uani 1 1 d .
C326 C 0.7081 0.6547 0.1325 0.068 Uani 1 1 d .
H32H H 0.7157 0.6738 0.0870 0.102 Uiso 1 1 calc R
H32I H 0.6716 0.6258 0.1484 0.102 Uiso 1 1 calc R
H32J H 0.7468 0.6290 0.1431 0.102 Uiso 1 1 calc R
C329 C 0.5170 0.6834 0.4134 0.061 Uani 1 1 d .
H32K H 0.4730 0.6758 0.4396 0.092 Uiso 1 1 calc R
H32L H 0.5183 0.7274 0.3824 0.092 Uiso 1 1 calc R
H32M H 0.5466 0.6802 0.4395 0.092 Uiso 1 1 calc R
C60 C 0.0658 0.6982 0.3766 0.028 Uiso 1 1 d .
C117 C -0.1615 0.2592 0.4423 0.066 Uani 1 1 d .
H11C H -0.2025 0.2638 0.4304 0.100 Uiso 1 1 calc R
H11D H -0.1373 0.2992 0.4186 0.100 Uiso 1 1 calc R
H11E H -0.1701 0.2528 0.4870 0.100 Uiso 1 1 calc R
F461 F -0.1784 0.9104 0.4245 0.131 Uani 1 1 d .
C218 C 0.2299 0.4809 0.2250 0.027 Uani 1 1 d .
F462 F -0.1088 0.9564 0.4372 0.059 Uani 1 1 d .
C120 C 0.1075 0.3105 0.0466 0.043 Uani 1 1 d .
H12H H 0.0896 0.3322 0.0118 0.051 Uiso 1 1 calc R
C108 C 0.0551 0.1846 0.4853 0.035 Uani 1 1 d .
H10I H 0.0931 0.1823 0.4992 0.042 Uiso 1 1 calc R
F463 F -0.1828 1.0141 0.4019 0.197 Uani 1 1 d .
C43 C -0.1183 1.0236 0.2821 0.047 Uani 1 1 d .
H43A H -0.1499 1.0576 0.2879 0.056 Uiso 1 1 calc R
F551 F 0.2513 0.9626 0.0776 0.150 Uani 1 1 d .
F552 F 0.2775 1.0302 0.1054 0.170 Uani 1 1 d .
C109 C -0.0029 0.1915 0.5232 0.040 Uani 1 1 d .
H10J H -0.0051 0.1938 0.5634 0.048 Uiso 1 1 calc R
F553 F 0.2005 1.0460 0.0741 0.157 Uani 1 1 d .
C310 C 0.2964 0.7954 0.1741 0.037 Uani 1 1 d .
H31K H 0.2801 0.8156 0.1380 0.045 Uiso 1 1 calc R
F73 F 0.4931 0.2902 0.0589 0.078 Uani 1 1 d .
C110 C -0.0589 0.1952 0.5047 0.036 Uani 1 1 d .
H11F H -0.0992 0.2004 0.5322 0.043 Uiso 1 1 calc R
F72 F 0.3962 0.3152 0.0851 0.077 Uani 1 1 d .
C125 C 0.2324 0.2732 0.2073 0.061 Uiso 1 1 d .
H12I H 0.2514 0.2525 0.2431 0.092 Uiso 1 1 calc R
H12J H 0.2041 0.3111 0.2137 0.092 Uiso 1 1 calc R
H12K H 0.2668 0.2882 0.1693 0.092 Uiso 1 1 calc R
F71 F 0.4271 0.2176 0.1009 0.125 Uani 1 1 d .
C407 C 0.5500 0.8505 0.4577 0.040 Uani 1 1 d .
F471 F -0.1554 1.0646 0.1577 0.065 Uani 1 1 d .
C417 C 0.3481 0.9791 0.4475 0.053 Uani 1 1 d .
H41H H 0.3693 1.0037 0.4646 0.079 Uiso 1 1 calc R
H41I H 0.3214 0.9459 0.4818 0.079 Uiso 1 1 calc R
H41J H 0.3209 1.0096 0.4219 0.079 Uiso 1 1 calc R
F472 F -0.1128 1.1364 0.1786 0.067 Uani 1 1 d .
F473 F -0.0563 1.0861 0.1179 0.080 Uani 1 1 d .
C442 C 0.7637 0.8960 0.2955 0.065 Uani 1 1 d .
H44G H 0.8044 0.9195 0.2747 0.078 Uiso 1 1 calc R
H44H H 0.7608 0.8776 0.3408 0.078 Uiso 1 1 calc R
C409 C 0.4550 0.8046 0.5344 0.040 Uani 1 1 d .
H40D H 0.4360 0.7734 0.5731 0.048 Uiso 1 1 calc R
C422 C 0.4882 1.0097 0.0979 0.037 Uani 1 1 d .
H42Q H 0.4476 1.0070 0.0906 0.045 Uiso 1 1 calc R
C63 C 0.1233 0.6581 0.3969 0.042 Uani 1 1 d .
C16 C 0.4186 0.4218 0.4025 0.039 Uani 1 1 d .
C11 C 0.4850 0.3941 0.3773 0.023 Uani 1 1 d .
C123 C 0.1605 0.2519 0.1460 0.036 Uani 1 1 d .
C315 C 0.3937 0.7593 0.1053 0.040 Uani 1 1 d .
H31L H 0.4324 0.7289 0.1109 0.048 Uiso 1 1 calc R
C58 C -0.0488 0.7155 0.3872 0.029 Uani 1 1 d .
C242 C 0.1311 0.5752 0.0215 0.043 Uani 1 1 d .
H24C H 0.1786 0.5689 0.0088 0.051 Uiso 1 1 calc R
H24D H 0.1169 0.6148 -0.0093 0.051 Uiso 1 1 calc R
C314 C 0.3449 0.6307 0.3729 0.081 Uani 1 1 d .
H31M H 0.3592 0.6068 0.3424 0.121 Uiso 1 1 calc R
H31N H 0.2978 0.6299 0.3881 0.121 Uiso 1 1 calc R
H31O H 0.3649 0.6096 0.4080 0.121 Uiso 1 1 calc R
C214 C -0.0690 0.5250 0.1308 0.074 Uani 1 1 d .
H21J H -0.0413 0.4849 0.1406 0.111 Uiso 1 1 calc R
H21K H -0.0560 0.5492 0.0861 0.111 Uiso 1 1 calc R
H21L H -0.1141 0.5130 0.1419 0.111 Uiso 1 1 calc R
C50 C 0.1695 0.9443 0.2821 0.021 Uani 1 1 d .
C413 C 0.6576 0.7794 0.4535 0.062 Uani 1 1 d .
H41K H 0.6402 0.7500 0.4383 0.093 Uiso 1 1 calc R
H41L H 0.6500 0.7616 0.4990 0.093 Uiso 1 1 calc R
H41M H 0.7041 0.7828 0.4348 0.093 Uiso 1 1 calc R
C243 C 0.1101 0.5807 0.0852 0.033 Uani 1 1 d .
H24E H 0.1446 0.5986 0.0949 0.040 Uiso 1 1 calc R
H24F H 0.0709 0.6102 0.0891 0.040 Uiso 1 1 calc R
C321 C 0.7165 0.6597 0.3276 0.051 Uani 1 1 d .
H32N H 0.7506 0.6563 0.3471 0.061 Uiso 1 1 calc R
F701 F -0.0916 0.7980 0.0684 0.089 Uani 1 1 d .
C414 C 0.6532 0.8936 0.4592 0.053 Uani 1 1 d .
H41N H 0.7004 0.8917 0.4449 0.079 Uiso 1 1 calc R
H41O H 0.6407 0.8794 0.5049 0.079 Uiso 1 1 calc R
H41P H 0.6366 0.9390 0.4427 0.079 Uiso 1 1 calc R
F702 F -0.1317 0.7809 0.1632 0.177 Uani 1 1 d .
C62 C -0.1156 0.6924 0.4169 0.047 Uani 1 1 d .
F703 F -0.1239 0.8767 0.1062 0.145 Uani 1 1 d .
C408 C 0.5203 0.8042 0.5128 0.040 Uani 1 1 d .
H40E H 0.5461 0.7714 0.5359 0.048 Uiso 1 1 calc R
C8 C 0.3763 0.1801 0.3348 0.040 Uani 1 1 d .
C47 C -0.1026 1.0760 0.1696 0.046 Uani 1 1 d .
C141 C -0.1841 0.2803 0.2741 0.093 Uani 1 1 d .
H14H H -0.2129 0.2753 0.2496 0.111 Uiso 1 1 calc R
H14I H -0.2069 0.2660 0.3188 0.111 Uiso 1 1 calc R
C42 C -0.1064 0.9727 0.3335 0.041 Uani 1 1 d .
F711 F 0.1789 0.8222 0.0326 0.056 Uani 1 1 d .
C221 C 0.3407 0.4055 0.2397 0.047 Uani 1 1 d .
H22K H 0.3803 0.3814 0.2443 0.057 Uiso 1 1 calc R
F712 F 0.1357 0.7346 0.0419 0.047 Uani 1 1 d .
C18 C 0.5473 0.4454 0.1492 0.034 Uani 1 1 d .
H18A H 0.5038 0.4350 0.1564 0.040 Uiso 1 1 calc R
F713 F 0.1835 0.7361 0.1091 0.051 Uani 1 1 d .
C116 C -0.1576 0.1389 0.4574 0.096 Uani 1 1 d .
H11G H -0.1982 0.1457 0.4443 0.144 Uiso 1 1 calc R
H11H H -0.1671 0.1280 0.5029 0.144 Uiso 1 1 calc R
H11I H -0.1318 0.1025 0.4450 0.144 Uiso 1 1 calc R
C103 C 0.0102 0.1166 0.3442 0.028 Uani 1 1 d .
F621 F -0.1193 0.6294 0.4527 0.080 Uani 1 1 d .
C71 C 0.1454 0.7707 0.0734 0.034 Uani 1 1 d .
F622 F -0.1479 0.7256 0.4551 0.090 Uani 1 1 d .
C241 C 0.0975 0.5139 0.0280 0.049 Uani 1 1 d .
H24G H 0.0528 0.5255 0.0230 0.059 Uiso 1 1 calc R
H24H H 0.1215 0.4928 -0.0036 0.059 Uiso 1 1 calc R
F623 F -0.1498 0.6999 0.3768 0.098 Uani 1 1 d .
C24 C 0.5269 0.5505 0.0690 0.043 Uani 1 1 d .
C7 C 0.4407 0.2740 0.1034 0.044 Uani 1 1 d .
C228 C 0.2975 0.5651 0.0704 0.085 Uani 1 1 d .
H22L H 0.2884 0.5827 0.0291 0.128 Uiso 1 1 calc R
H22M H 0.3440 0.5549 0.0659 0.128 Uiso 1 1 calc R
H22N H 0.2838 0.5979 0.0923 0.128 Uiso 1 1 calc R
C124 C 0.1933 0.2235 0.2009 0.050 Uani 1 1 d .
H12L H 0.1578 0.2113 0.2398 0.060 Uiso 1 1 calc R
F631 F 0.1493 0.6859 0.4266 0.061 Uani 1 1 d .
F632 F 0.1087 0.5967 0.4351 0.067 Uani 1 1 d .
F633 F 0.1690 0.6521 0.3488 0.052 Uani 1 1 d .
C114 C 0.1613 0.1087 0.4119 0.108 Uani 1 1 d .
H11J H 0.1361 0.0717 0.4170 0.162 Uiso 1 1 calc R
H11K H 0.1668 0.1065 0.4526 0.162 Uiso 1 1 calc R
H11L H 0.2037 0.1062 0.3836 0.162 Uiso 1 1 calc R
C225 C 0.2277 0.4826 0.3838 0.046 Uani 1 1 d .
H22O H 0.2488 0.5239 0.3579 0.069 Uiso 1 1 calc R
H22P H 0.2599 0.4491 0.3992 0.069 Uiso 1 1 calc R
H22Q H 0.1949 0.4901 0.4193 0.069 Uiso 1 1 calc R
C46 C -0.1442 0.9680 0.3984 0.058 Uiso 1 1 d .
F541 F 0.1356 0.9580 0.3816 0.056 Uani 1 1 d .
F542 F 0.2159 0.8907 0.3670 0.055 Uani 1 1 d .
F543 F 0.2275 0.9942 0.3267 0.061 Uani 1 1 d .
C128 C -0.0158 0.2523 0.0540 0.058 Uani 1 1 d .
H12M H -0.0622 0.2508 0.0587 0.087 Uiso 1 1 calc R
H12N H 0.0047 0.2083 0.0565 0.087 Uiso 1 1 calc R
H12O H 0.0032 0.2838 0.0134 0.087 Uiso 1 1 calc R
C220 C 0.3290 0.4316 0.1816 0.041 Uani 1 1 d .
H22R H 0.3590 0.4229 0.1469 0.050 Uiso 1 1 calc R
C126 C 0.2330 0.1608 0.1987 0.068 Uani 1 1 d .
H12P H 0.2525 0.1444 0.2346 0.102 Uiso 1 1 calc R
H12Q H 0.2672 0.1699 0.1600 0.102 Uiso 1 1 calc R
H12R H 0.2052 0.1275 0.2002 0.102 Uiso 1 1 calc R
C328 C 0.5325 0.5622 0.4239 0.068 Uani 1 1 d .
H32O H 0.5454 0.5308 0.4003 0.102 Uiso 1 1 calc R
H32P H 0.4878 0.5552 0.4485 0.102 Uiso 1 1 calc R
H32Q H 0.5609 0.5553 0.4520 0.102 Uiso 1 1 calc R
C213 C -0.1035 0.6324 0.1524 0.093 Uani 1 1 d .
H21M H -0.0986 0.6601 0.1763 0.140 Uiso 1 1 calc R
H21N H -0.1489 0.6217 0.1629 0.140 Uiso 1 1 calc R
H21O H -0.0897 0.6562 0.1077 0.140 Uiso 1 1 calc R
C70 C -0.0887 0.8283 0.1059 0.125 Uani 1 1 d .
C113 C 0.1689 0.2276 0.3763 0.131 Uani 1 1 d .
H11M H 0.2114 0.2216 0.3496 0.197 Uiso 1 1 calc R
H11N H 0.1737 0.2265 0.4169 0.197 Uiso 1 1 calc R
H11O H 0.1489 0.2703 0.3565 0.197 Uiso 1 1 calc R
C403 C 0.5617 1.0579 0.2424 0.018 Uani 1 1 d .
C402 C 0.5574 1.0579 0.3023 0.019 Uani 1 1 d .
H40F H 0.5657 1.0985 0.3056 0.023 Uiso 1 1 calc R
C401 C 0.5422 1.0058 0.3591 0.025 Uani 1 1 d .
C404 C 0.5248 1.0262 0.4173 0.032 Uani 1 1 d .
H40G H 0.5150 0.9871 0.4542 0.048 Uiso 1 1 calc R
H40H H 0.4870 1.0569 0.4166 0.048 Uiso 1 1 calc R
H40I H 0.5612 1.0479 0.4189 0.048 Uiso 1 1 calc R
C406 C 0.5110 0.8960 0.4237 0.027 Uani 1 1 d .

loop_
_atom_site_aniso_label
_atom_site_aniso_U_11
_atom_site_aniso_U_22
_atom_site_aniso_U_33
_atom_site_aniso_U_23
_atom_site_aniso_U_13
_atom_site_aniso_U_12
Au2 0.030 0.020 0.023 -0.008 -0.006 -0.005
Ga1 0.024 0.020 0.026 -0.009 -0.003 -0.003
B1 0.012 0.031 0.019 -0.007 -0.005 0.012
O4 0.031 0.034 0.027 -0.013 -0.007 -0.002
C317 0.054 0.056 0.020 0.006 0.000 0.012
F241 0.128 0.067 0.035 -0.018 -0.035 -0.001
Au1 0.024 0.021 0.029 -0.009 -0.006 -0.003
Ga2 0.022 0.022 0.029 -0.009 -0.006 -0.002
O3 0.027 0.033 0.025 -0.010 0.007 -0.010
B2 0.009 0.015 0.025 -0.005 0.002 0.006
C313 0.139 0.074 0.053 -0.037 -0.037 0.017
Ga3 0.026 0.020 0.024 -0.008 -0.005 -0.003
O1 0.013 0.031 0.042 -0.015 0.000 0.000
C54 0.023 0.044 0.065 -0.016 -0.011 -0.014
Ga4 0.028 0.022 0.018 -0.007 -0.005 -0.002
O2 0.038 0.033 0.017 -0.003 -0.003 -0.006
F242 0.166 0.035 0.068 -0.013 -0.075 0.017
F243 0.074 0.091 0.089 0.019 -0.013 0.049
N11 0.033 0.009 0.018 -0.004 -0.004 0.003
C9 0.028 0.019 0.011 0.003 -0.016 -0.002
N12 0.021 0.032 0.013 0.000 -0.007 -0.011
N21 0.016 0.027 0.023 -0.014 -0.007 0.004
N22 0.013 0.023 0.030 -0.004 -0.003 -0.010
N31 0.013 0.026 0.027 -0.014 -0.010 0.001
N32 0.027 0.012 0.033 -0.011 -0.002 -0.011
C17 0.039 0.010 0.015 -0.009 -0.005 -0.003
N41 0.030 0.018 0.017 -0.006 -0.008 -0.001
C1 0.016 0.017 0.017 -0.006 -0.001 0.006
N42 0.024 0.015 0.018 -0.005 -0.011 -0.002
C305 0.042 0.016 0.028 -0.008 -0.016 0.002
C56 0.019 0.018 0.022 -0.005 -0.005 0.000
C341 0.027 0.047 0.053 0.005 -0.009 -0.012
C443 0.035 0.039 0.028 -0.007 -0.007 -0.004
C32 0.024 0.019 0.049 -0.022 -0.016 -0.002
C13 0.030 0.024 0.021 -0.012 -0.008 -0.011
C227 0.027 0.028 0.022 -0.011 -0.003 0.003
C316 0.034 0.071 0.026 -0.001 -0.009 -0.012
C208 0.038 0.051 0.056 -0.028 0.001 -0.013
C441 0.016 0.072 0.058 -0.029 -0.001 -0.001
C426 0.038 0.063 0.030 -0.008 -0.003 0.012
C115 0.048 0.081 0.012 -0.019 -0.012 0.008
C102 0.018 0.013 0.021 -0.008 0.000 -0.006
C204 0.022 0.024 0.040 -0.015 -0.009 0.001
C68 0.030 0.001 0.027 -0.002 -0.001 0.001
C53 0.013 0.032 0.039 -0.019 0.001 0.007
C64 0.026 0.014 0.015 -0.003 -0.010 0.001
C210 0.009 0.056 0.069 -0.033 -0.010 0.005
C222 0.042 0.049 0.046 -0.005 -0.024 0.030
C52 0.033 0.030 0.038 -0.018 0.011 -0.008
C104 0.047 0.022 0.019 0.002 0.000 -0.008
C23 0.049 0.035 0.057 -0.023 0.003 -0.022
C30 0.022 0.028 0.014 -0.016 0.004 -0.012
C421 0.061 0.040 0.011 0.003 -0.015 -0.020
C61 0.039 0.016 0.020 -0.011 0.003 -0.003
C301 0.047 0.014 0.011 -0.008 -0.005 0.003
C440 0.035 0.024 0.059 -0.022 -0.015 0.005
C57 0.037 0.040 0.017 -0.007 -0.003 0.002
C25 0.024 0.023 0.022 -0.012 -0.005 -0.001
C119 0.038 0.039 0.010 0.006 0.003 -0.009
C420 0.020 0.023 0.050 -0.014 -0.005 -0.005
C419 0.038 0.014 0.010 -0.004 -0.006 -0.002
C217 0.063 0.041 0.054 -0.018 -0.002 -0.014
C14 0.032 0.003 0.026 -0.002 -0.005 -0.002
C205 0.030 0.026 0.051 -0.011 -0.017 -0.001
C410 0.044 0.052 0.014 -0.012 0.018 -0.004
C22 0.045 0.024 0.022 -0.012 -0.005 -0.013
C306 0.020 0.021 0.035 0.000 -0.010 -0.005
C21 0.042 0.027 0.023 -0.018 0.001 -0.020
C318 0.029 0.020 0.061 -0.019 -0.020 0.007
C240 0.026 0.055 0.036 -0.022 -0.015 0.001
C223 0.036 0.037 0.021 -0.012 -0.007 -0.011
C412 0.035 0.039 0.035 -0.012 -0.005 -0.014
C424 0.029 0.034 0.021 -0.010 -0.003 0.000
C203 0.031 0.032 0.024 -0.012 -0.006 -0.002
C140 0.026 0.043 0.038 -0.015 -0.015 -0.013
C302 0.020 0.023 0.035 -0.021 -0.001 -0.007
C418 0.036 0.011 0.003 -0.001 0.002 -0.004
C215 0.046 0.023 0.026 -0.004 -0.002 -0.022
C65 0.016 0.051 0.044 -0.024 -0.001 -0.008
F231 0.050 0.043 0.038 -0.005 -0.003 -0.018
C202 0.017 0.014 0.027 -0.005 0.000 -0.004
F232 0.075 0.055 0.081 -0.033 0.026 -0.025
C28 0.016 0.028 0.039 -0.008 -0.008 0.007
F233 0.074 0.094 0.041 0.001 0.002 -0.049
C6 0.018 0.023 0.019 -0.005 -0.001 0.009
C405 0.031 0.022 0.031 -0.003 -0.011 0.002
C143 0.034 0.031 0.052 -0.025 -0.012 0.009
C12 0.021 0.026 0.029 -0.011 -0.007 0.002
C303 0.023 0.023 0.034 -0.016 0.010 0.007
C48 0.018 0.020 0.038 -0.011 -0.013 0.013
F81 0.058 0.051 0.058 -0.009 0.020 -0.017
C59 0.047 0.015 0.026 -0.003 -0.007 -0.005
F82 0.060 0.075 0.050 -0.004 -0.005 -0.046
C4 0.019 0.020 0.041 -0.017 -0.007 -0.007
F83 0.037 0.067 0.044 0.021 0.002 -0.003
C112 0.030 0.111 0.015 -0.011 -0.016 -0.001
C320 0.016 0.034 0.060 -0.023 0.003 -0.005
C101 0.019 0.022 0.018 -0.005 -0.002 -0.005
C211 0.029 0.053 0.068 -0.040 -0.024 0.018
C49 0.017 0.012 0.039 -0.016 -0.006 0.004
C129 0.084 0.037 0.060 0.006 -0.026 -0.001
C423 0.028 0.024 0.039 -0.017 -0.018 0.006
C209 0.017 0.052 0.071 -0.029 0.004 -0.010
C324 0.033 0.060 0.035 -0.035 -0.001 0.006
C219 0.024 0.029 0.033 -0.023 -0.001 -0.003
C429 0.037 0.052 0.047 -0.021 -0.013 -0.010
C307 0.020 0.035 0.048 -0.015 0.001 -0.009
C40 0.032 0.031 0.035 -0.020 -0.012 0.004
C3 0.015 0.023 0.022 -0.008 -0.002 -0.007
C343 0.028 0.046 0.034 -0.018 0.002 -0.016
F161 0.032 0.053 0.100 -0.012 0.016 0.002
C31 0.058 0.044 0.035 -0.026 -0.006 0.009
F162 0.049 0.209 0.085 -0.111 -0.030 0.051
C229 0.061 0.076 0.046 -0.016 -0.042 0.020
F163 0.038 0.054 0.070 -0.006 -0.001 0.013
C212 0.019 0.081 0.040 -0.011 -0.019 0.008
C340 0.061 0.023 0.032 -0.002 -0.009 -0.006
C2 0.012 0.031 0.027 -0.013 -0.009 0.014
C51 0.026 0.015 0.049 -0.020 -0.012 -0.002
C304 0.022 0.034 0.055 -0.020 -0.017 0.002
C26 0.033 0.029 0.029 -0.006 -0.023 0.001
C224 0.049 0.055 0.015 -0.013 -0.017 0.015
C20 0.064 0.030 0.021 -0.009 0.007 -0.032
F151 0.041 0.132 0.064 -0.065 -0.023 0.007
C142 0.013 0.038 0.087 -0.020 -0.021 0.005
F152 0.061 0.197 0.052 -0.014 -0.013 -0.075
C342 0.042 0.080 0.022 -0.016 0.008 -0.029
F153 0.088 0.105 0.160 -0.045 -0.103 0.026
C5 0.030 0.019 0.024 -0.006 -0.011 0.003
C121 0.065 0.044 0.027 -0.009 0.033 -0.017
C226 0.040 0.072 0.025 -0.001 -0.010 -0.007
C308 0.023 0.065 0.052 -0.032 0.023 -0.003
C27 0.024 0.021 0.037 -0.014 -0.004 0.007
C428 0.051 0.051 0.049 -0.020 0.011 -0.005
C327 0.051 0.048 0.012 0.007 -0.007 -0.022
C45 0.015 0.038 0.048 -0.024 -0.002 -0.011
F311 0.051 0.060 0.028 -0.019 0.002 0.027
F312 0.095 0.055 0.053 -0.034 0.040 -0.037
C127 0.054 0.032 0.029 -0.005 -0.005 -0.012
F313 0.053 0.095 0.027 -0.026 -0.010 0.031
C118 0.037 0.021 0.024 -0.007 0.005 -0.001
C415 0.025 0.050 0.044 -0.016 -0.007 -0.001
C41 0.019 0.043 0.034 -0.023 -0.015 0.008
C416 0.039 0.058 0.051 -0.007 -0.013 -0.005
C216 0.065 0.054 0.038 -0.013 -0.001 -0.019
C107 0.034 0.038 0.040 -0.018 -0.001 -0.010
C19 0.073 0.014 0.027 -0.015 -0.023 0.018
F321 0.064 0.025 0.040 -0.019 -0.012 0.011
C66 0.023 0.051 0.078 -0.046 -0.028 0.009
F322 0.058 0.030 0.065 -0.004 -0.041 0.000
C44 0.037 0.027 0.069 -0.024 -0.031 0.009
F323 0.044 0.059 0.031 -0.001 0.000 0.011
C122 0.042 0.048 0.037 -0.013 0.021 -0.022
C67 0.048 0.050 0.057 -0.039 -0.025 0.008
C319 0.010 0.034 0.071 -0.014 -0.017 0.004
C69 0.023 0.028 0.014 0.001 -0.008 0.001
C207 0.028 0.025 0.042 -0.026 0.003 -0.003
C425 0.047 0.056 0.034 -0.003 0.002 -0.020
C309 0.029 0.027 0.059 -0.011 -0.014 0.025
C311 0.026 0.030 0.046 -0.003 -0.010 -0.010
C10 0.025 0.024 0.023 -0.002 -0.005 -0.003
C322 0.040 0.034 0.033 0.010 -0.013 -0.013
C105 0.027 0.033 0.039 -0.023 -0.007 -0.001
C106 0.026 0.013 0.025 -0.013 -0.006 -0.003
C312 0.026 0.044 0.018 -0.006 0.004 -0.006
C201 0.032 0.019 0.034 -0.011 -0.005 -0.005
C15 0.031 0.074 0.025 -0.018 -0.012 -0.001
C29 0.010 0.025 0.025 -0.003 -0.010 -0.003
C323 0.031 0.031 0.034 -0.004 -0.017 -0.009
C325 0.068 0.076 0.082 -0.037 -0.018 -0.033
C111 0.043 0.026 0.020 -0.005 -0.010 -0.005
C411 0.045 0.043 0.023 -0.021 -0.001 0.004
C326 0.068 0.055 0.079 -0.026 -0.007 -0.005
C329 0.065 0.056 0.047 -0.001 -0.009 -0.001
C117 0.041 0.081 0.077 -0.025 -0.020 0.013
F461 0.101 0.222 0.099 -0.113 0.043 -0.088
C218 0.021 0.019 0.054 -0.016 -0.024 -0.001
F462 0.059 0.071 0.045 -0.021 -0.006 0.000
C120 0.076 0.018 0.024 -0.002 -0.004 0.000
C108 0.028 0.046 0.035 -0.019 -0.010 0.003
F463 0.212 0.278 0.058 -0.066 -0.063 0.237
C43 0.024 0.061 0.069 -0.044 -0.016 0.021
F551 0.218 0.074 0.086 -0.036 0.115 -0.047
F552 0.149 0.287 0.067 -0.005 0.006 -0.188
C109 0.061 0.026 0.042 -0.015 -0.026 0.006
F553 0.122 0.165 0.066 0.055 0.025 0.055
C310 0.025 0.034 0.037 0.001 0.002 -0.001
F73 0.057 0.153 0.034 -0.048 -0.011 0.010
C110 0.041 0.045 0.020 -0.015 -0.005 0.005
F72 0.063 0.125 0.042 -0.026 -0.035 0.047
F71 0.273 0.071 0.069 -0.012 -0.094 -0.054
C407 0.067 0.035 0.018 -0.002 -0.011 -0.018
F471 0.054 0.042 0.120 -0.022 -0.063 0.003
C417 0.035 0.064 0.043 -0.018 0.018 -0.002
F472 0.060 0.024 0.128 -0.026 -0.046 0.012
F473 0.083 0.053 0.084 0.009 -0.038 0.025
C442 0.036 0.080 0.105 -0.053 -0.032 0.003
C409 0.043 0.031 0.032 -0.004 0.009 -0.008
C422 0.053 0.032 0.025 -0.005 -0.011 -0.003
C63 0.053 0.019 0.056 -0.015 -0.013 0.001
C16 0.047 0.063 0.019 -0.019 -0.021 -0.002
C11 0.022 0.014 0.030 -0.006 -0.001 0.001
C123 0.025 0.036 0.047 -0.018 -0.001 -0.006
C315 0.021 0.056 0.029 0.001 -0.002 0.000
C58 0.029 0.047 0.021 -0.023 -0.001 -0.011
C242 0.031 0.050 0.043 -0.008 -0.012 -0.003
C314 0.111 0.050 0.081 0.000 -0.051 0.001
C214 0.070 0.087 0.069 -0.033 -0.009 -0.009
C50 0.026 0.013 0.032 -0.016 -0.010 0.005
C413 0.079 0.042 0.038 0.012 -0.010 0.016
C243 0.031 0.032 0.026 0.000 0.001 -0.007
C321 0.051 0.035 0.083 -0.028 -0.033 0.001
F701 0.067 0.132 0.129 -0.109 -0.049 0.018
C414 0.059 0.045 0.044 -0.004 -0.001 -0.020
F702 0.075 0.317 0.244 -0.227 -0.030 -0.017
C62 0.049 0.042 0.053 -0.013 -0.013 -0.011
F703 0.092 0.210 0.262 -0.199 -0.147 0.116
C408 0.054 0.020 0.036 0.003 -0.010 -0.005
C8 0.025 0.048 0.044 -0.016 -0.002 0.004
C47 0.037 0.032 0.078 -0.036 -0.003 -0.007
C141 0.040 0.095 0.148 -0.035 -0.046 0.024
C42 0.040 0.037 0.072 -0.046 -0.031 0.017
F711 0.062 0.037 0.053 -0.017 0.019 -0.011
C221 0.022 0.087 0.041 -0.037 -0.014 0.027
F712 0.044 0.062 0.045 -0.042 0.005 -0.005
C18 0.054 0.023 0.025 -0.013 -0.003 -0.007
F713 0.035 0.073 0.042 -0.019 -0.013 0.019
C116 0.072 0.070 0.174 -0.032 -0.072 -0.022
C103 0.015 0.030 0.036 -0.007 -0.004 -0.004
F621 0.063 0.067 0.081 0.007 0.002 -0.026
C71 0.034 0.044 0.018 -0.005 0.000 -0.008
F622 0.033 0.110 0.128 -0.070 0.036 -0.033
C241 0.026 0.089 0.028 -0.013 -0.002 -0.007
F623 0.059 0.176 0.053 0.004 -0.022 -0.074
C24 0.067 0.014 0.036 -0.007 0.003 0.006
C7 0.065 0.035 0.038 -0.012 -0.020 -0.005
C228 0.123 0.090 0.032 0.019 -0.031 -0.045
C124 0.025 0.053 0.068 -0.022 0.004 -0.016
F631 0.060 0.069 0.071 -0.040 -0.040 0.033
F632 0.059 0.036 0.078 0.008 -0.008 0.004
F633 0.042 0.061 0.042 -0.016 -0.001 0.016
C114 0.070 0.092 0.151 -0.085 0.039 0.015
C225 0.048 0.056 0.047 -0.029 -0.021 0.010
F541 0.032 0.088 0.057 -0.038 -0.007 -0.001
F542 0.064 0.058 0.053 -0.023 -0.029 0.014
F543 0.053 0.071 0.074 -0.036 -0.019 -0.014
C128 0.096 0.059 0.029 -0.012 -0.019 -0.035
C220 0.029 0.053 0.048 -0.028 -0.008 0.007
C126 0.090 0.036 0.076 -0.012 -0.028 0.007
C328 0.103 0.069 0.018 0.006 -0.007 -0.029
C213 0.137 0.088 0.052 -0.011 -0.045 0.022
C70 0.039 0.162 0.264 -0.176 -0.062 0.038
C113 0.027 0.069 0.272 -0.057 0.018 -0.022
C403 0.021 0.014 0.019 -0.004 -0.001 -0.011
C402 0.013 0.013 0.024 -0.006 0.004 0.005
C401 0.021 0.018 0.039 -0.012 -0.013 0.010
C404 0.059 0.034 0.017 -0.018 -0.010 -0.018
C406 0.042 0.024 0.010 0.004 -0.004 -0.014

loop_
_atom_type_symbol
_atom_type_description
_atom_type_scat_dispersion_real
_atom_type_scat_dispersion_imag
_atom_type_scat_source
C C 0.0033 0.0016 'International Tables Vol C Tables 4.2.6.8 and 6.1.1.4'
H H 0.0000 0.0000 'International Tables Vol C Tables 4.2.6.8 and 6.1.1.4'
B B 0.0013 0.0007 'International Tables Vol C Tables 4.2.6.8 and 6.1.1.4'
N N 0.0061 0.0033 'International Tables Vol C Tables 4.2.6.8 and 6.1.1.4'
F F 0.0171 0.0103 'International Tables Vol C Tables 4.2.6.8 and 6.1.1.4'
Ga Ga 0.2307 1.6083 'International Tables Vol C Tables 4.2.6.8 and 6.1.1.4'
Au Au -2.0133 8.8022 'International Tables Vol C Tables 4.2.6.8 and 6.1.1.4'
O O 0.0106 0.0060 'International Tables Vol C Tables 4.2.6.8 and 6.1.1.4'

loop_
_geom_angle_atom_site_label_1
_geom_angle_atom_site_label_2
_geom_angle_atom_site_label_3
_geom_angle
Ga4 Au2 Ga3 171.1
N12 Ga1 N11 95.4
N12 Ga1 O1 97.3
N11 Ga1 O1 97.0
N12 Ga1 Au1 119.6
N11 Ga1 Au1 134.8
O1 Ga1 Au1 105.1
C17 B1 C1 114.4
C17 B1 C9 103.1
C1 B1 C9 113.4
C17 B1 C25 109.9
C1 B1 C25 103.7
C9 B1 C25 112.4
C443 O4 C440 110.3
C443 O4 Ga4 128.6
C440 O4 Ga4 117.7
Ga2 Au1 Ga1 170.9
N22 Ga2 N21 95.5
N22 Ga2 O2 96.1
N21 Ga2 O2 93.0
N22 Ga2 Au1 137.7
N21 Ga2 Au1 118.6
O2 Ga2 Au1 105.6
C340 O3 C343 109.8
C340 O3 Ga3 117.1
C343 O3 Ga3 130.4
C64 B2 C40 112.3
C64 B2 C48 114.6
C40 B2 C48 102.9
C64 B2 C56 104.6
C40 B2 C56 110.0
C48 B2 C56 112.5
N32 Ga3 N31 93.8
N32 Ga3 O3 99.3
N31 Ga3 O3 95.1
N32 Ga3 Au2 116.6
N31 Ga3 Au2 139.2
O3 Ga3 Au2 105.4
C140 O1 C143 109.5
C140 O1 Ga1 134.4
C143 O1 Ga1 115.6
F543 C54 F541 107.2
F543 C54 F542 106.5
F541 C54 F542 106.5
F543 C54 C50 113.7
F541 C54 C50 111.8
F542 C54 C50 110.7
N42 Ga4 N41 95.1
N42 Ga4 O4 94.8
N41 Ga4 O4 96.7
N42 Ga4 Au2 117.8
N41 Ga4 Au2 137.5
O4 Ga4 Au2 105.7
C243 O2 C240 111.0
C243 O2 Ga2 129.3
C240 O2 Ga2 118.3
C103 N11 C106 118.2
C103 N11 Ga1 124.9
C106 N11 Ga1 116.1
C10 C9 C14 114.4
C10 C9 B1 121.7
C14 C9 B1 123.7
C101 N12 C118 117.9
C101 N12 Ga1 124.5
C118 N12 Ga1 117.0
C201 N21 C206 118.5
C201 N21 Ga2 123.8
C206 N21 Ga2 117.2
C203 N22 C218 119.5
C203 N22 Ga2 123.1
C218 N22 Ga2 116.6
C301 N31 C306 120.5
C301 N31 Ga3 123.6
C306 N31 Ga3 115.8
C303 N32 C318 116.4
C303 N32 Ga3 125.7
C318 N32 Ga3 116.7
C18 C17 C22 114.0
C18 C17 B1 126.4
C22 C17 B1 119.5
C401 N41 C406 118.3
C401 N41 Ga4 123.8
C406 N41 Ga4 116.6
C2 C1 C6 112.9
C2 C1 B1 122.8
C6 C1 B1 123.4
C403 N42 C418 119.0
C403 N42 Ga4 123.8
C418 N42 Ga4 117.2
C61 C56 C57 119.3
C61 C56 B2 121.4
C57 C56 B2 119.1
C340 C341 C342 103.5
O4 C443 C442 103.6
F321 C32 F323 107.5
F321 C32 F322 106.5
F323 C32 F322 105.7
F321 C32 C29 113.1
F323 C32 C29 112.6
F322 C32 C29 110.9
C14 C13 C12 119.4
C14 C13 C15 120.2
C12 C13 C15 120.4
C229 C227 C219 111.3
C229 C227 C228 111.3
C219 C227 C228 112.9
C209 C208 C207 122.5
C442 C441 C440 104.1
C116 C115 C111 112.1
C116 C115 C117 111.9
C111 C115 C117 110.1
C101 C102 C103 130.6
C207 C206 N21 119.9
C207 C206 C211 122.3
N21 C206 C211 117.8
C69 C68 C67 119.1
C69 C68 C71 121.9
C67 C68 C71 119.1
C52 C53 C48 125.2
C65 C64 C69 113.9
C65 C64 B2 123.8
C69 C64 B2 122.0
C209 C210 C211 122.8
C221 C222 C223 122.4
C53 C52 C51 118.6
C53 C52 C55 123.2
C51 C52 C55 118.1
F233 C23 F231 111.0
F233 C23 F232 106.2
F231 C23 F232 103.8
F233 C23 C21 113.8
F231 C23 C21 112.8
F232 C23 C21 108.6
C29 C30 C25 122.8
C422 C421 C420 122.1
C56 C61 C60 120.6
N31 C301 C302 125.0
N31 C301 C304 118.7
C302 C301 C304 116.4
O4 C440 C441 105.2
C58 C57 C56 121.0
C30 C25 C26 114.2
C30 C25 B1 126.2
C26 C25 B1 119.5
C120 C119 C118 118.3
C120 C119 C127 120.1
C118 C119 C127 121.5
F553 C55 F552 102.1
F553 C55 F551 103.1
F552 C55 F551 103.0
F553 C55 C52 116.7
F552 C55 C52 117.3
F551 C55 C52 112.7
C421 C420 C419 120.4
C418 C419 C420 118.6
C418 C419 C424 124.2
C420 C419 C424 117.2
C13 C14 C9 124.8
C409 C410 C411 121.0
C21 C22 C17 125.1
C307 C306 C311 121.5
C307 C306 N31 117.6
C311 C306 N31 120.8
C22 C21 C20 119.5
C22 C21 C23 119.2
C20 C21 C23 121.2
C319 C318 C323 123.0
C319 C318 N32 117.9
C323 C318 N32 119.0
O2 C240 C241 103.8
C222 C223 C218 115.9
C222 C223 C224 119.6
C218 C223 C224 124.3
C413 C412 C407 116.5
C413 C412 C414 108.9
C407 C412 C414 109.5
C425 C424 C426 109.6
C425 C424 C419 113.3
C426 C424 C419 108.8
N22 C203 C202 124.6
N22 C203 C205 118.9
C202 C203 C205 116.4
O1 C140 C141 105.0
C301 C302 C303 127.4
C419 C418 C423 122.7
C419 C418 N42 121.1
C423 C418 N42 116.2
C217 C215 C207 110.8
C217 C215 C216 110.1
C207 C215 C216 111.5
C64 C65 C66 122.7
C201 C202 C203 127.3
C29 C28 C27 119.0
C5 C6 C1 124.8
O1 C143 C142 105.5
C11 C12 C13 115.4
C428 C427 C423 110.5
C428 C427 C429 110.9
C423 C427 C429 114.6
N32 C303 C302 122.6
N32 C303 C305 120.9
C302 C303 C305 116.4
C49 C48 C53 114.3
C49 C48 B2 122.6
C53 C48 B2 122.8
C58 C59 C60 119.3
C3 C4 C5 117.6
C114 C112 C107 112.9
C114 C112 C113 107.0
C107 C112 C113 110.3
C321 C320 C319 118.8
N12 C101 C102 121.2
N12 C101 C105 121.6
C102 C101 C105 117.1
C210 C211 C206 114.9
C210 C211 C212 121.5
C206 C211 C212 123.6
C50 C49 C48 122.8
C422 C423 C418 117.0
C422 C423 C427 118.0
C418 C423 C427 125.0
C208 C209 C210 120.0
C325 C324 C326 110.6
C325 C324 C319 116.6
C326 C324 C319 111.6
C218 C219 C220 117.3
C218 C219 C227 123.0
C220 C219 C227 119.7
C306 C307 C308 116.7
C306 C307 C312 122.7
C308 C307 C312 120.5
C41 C40 C45 114.0
C41 C40 B2 125.3
C45 C40 B2 120.6
C2 C3 C4 120.4
C2 C3 C8 119.9
C4 C3 C8 119.6
O3 C343 C342 104.1
F312 C31 F313 106.0
F312 C31 F311 107.7
F313 C31 F311 105.3
F312 C31 C27 112.1
F313 C31 C27 112.9
F311 C31 C27 112.4
C211 C212 C213 108.8
C211 C212 C214 112.5
C213 C212 C214 110.1
O3 C340 C341 105.0
C3 C2 C1 124.3
C50 C51 C52 117.4
C27 C26 C25 123.6
C223 C224 C226 112.4
C223 C224 C225 112.2
C226 C224 C225 111.1
C21 C20 C19 117.8
C141 C142 C143 104.1
C341 C342 C343 101.7
C6 C5 C4 119.8
C6 C5 C7 122.0
C4 C5 C7 118.1
C120 C121 C122 120.7
C309 C308 C307 119.4
C26 C27 C28 119.0
C26 C27 C31 118.6
C28 C27 C31 122.3
C328 C327 C329 112.7
C328 C327 C323 113.6
C329 C327 C323 107.2
C44 C45 C40 123.5
C129 C127 C128 112.4
C129 C127 C119 109.6
C128 C127 C119 111.5
C123 C118 C119 118.8
C123 C118 N12 119.2
C119 C118 N12 122.0
C417 C415 C411 112.1
C417 C415 C416 112.4
C411 C415 C416 108.0
C40 C41 C42 124.3
C108 C107 C106 118.0
C108 C107 C112 119.9
C106 C107 C112 122.1
C20 C19 C18 121.0
C20 C19 C24 117.9
C18 C19 C24 121.0
C67 C66 C65 121.2
C67 C66 C70 118.5
C65 C66 C70 120.3
C43 C44 C45 119.6
C43 C44 C47 119.5
C45 C44 C47 120.4
C121 C122 C123 120.0
C66 C67 C68 118.3
C318 C319 C320 117.4
C318 C319 C324 123.3
C320 C319 C324 119.3
C68 C69 C64 124.7
C208 C207 C206 117.1
C208 C207 C215 121.7
C206 C207 C215 121.2
C310 C309 C308 123.0
C310 C311 C306 118.4
C310 C311 C315 118.5
C306 C311 C315 123.1
C11 C10 C9 122.0
C323 C322 C321 119.4
C111 C106 C107 121.9
C111 C106 N11 119.7
C107 C106 N11 118.4
C314 C312 C307 113.5
C314 C312 C313 110.7
C307 C312 C313 112.6
N21 C201 C202 123.7
N21 C201 C204 120.7
C202 C201 C204 115.6
F152 C15 F151 106.7
F152 C15 F153 104.8
F151 C15 F153 104.6
F152 C15 C13 113.1
F151 C15 C13 114.9
F153 C15 C13 111.9
C28 C29 C30 121.3
C28 C29 C32 118.6
C30 C29 C32 120.0
C322 C323 C318 118.9
C322 C323 C327 118.4
C318 C323 C327 122.7
C106 C111 C110 117.0
C106 C111 C115 125.4
C110 C111 C115 117.5
C406 C411 C410 117.5
C406 C411 C415 122.8
C410 C411 C415 119.5
C59 C60 C61 119.5
C59 C60 C63 120.7
C61 C60 C63 119.8
C219 C218 C223 122.4
C219 C218 N22 120.3
C223 C218 N22 117.2
C121 C120 C119 122.8
C109 C108 C107 121.2
C44 C43 C42 120.5
C108 C109 C110 121.1
C309 C310 C311 121.0
C109 C110 C111 120.8
C406 C407 C408 118.0
C406 C407 C412 123.1
C408 C407 C412 118.9
C441 C442 C443 105.8
C410 C409 C408 120.7
C421 C422 C423 119.2
F633 C63 F631 106.4
F633 C63 F632 107.1
F631 C63 F632 107.0
F633 C63 C60 111.2
F631 C63 C60 111.9
F632 C63 C60 112.8
F162 C16 F163 109.5
F162 C16 F161 105.0
F163 C16 F161 103.1
F162 C16 C11 114.9
F163 C16 C11 113.3
F161 C16 C11 110.1
C10 C11 C12 124.0
C10 C11 C16 118.7
C12 C11 C16 117.3
C122 C123 C118 119.3
C122 C123 C124 117.7
C118 C123 C124 122.8
C311 C315 C317 108.9
C311 C315 C316 113.4
C317 C315 C316 111.6
C57 C58 C59 120.3
C57 C58 C62 119.5
C59 C58 C62 120.2
C243 C242 C241 103.0
C51 C50 C49 121.6
C51 C50 C54 119.4
C49 C50 C54 118.9
O2 C243 C242 105.9
C320 C321 C322 122.1
F623 C62 F622 106.3
F623 C62 F621 106.4
F622 C62 F621 104.0
F623 C62 C58 113.3
F622 C62 C58 111.2
F621 C62 C58 114.8
C409 C408 C407 121.4
F83 C8 F82 107.5
F83 C8 F81 105.4
F82 C8 F81 104.7
F83 C8 C3 113.1
F82 C8 C3 114.9
F81 C8 C3 110.5
F471 C47 F473 108.0
F471 C47 F472 106.4
F473 C47 F472 103.3
F471 C47 C44 113.9
F473 C47 C44 113.5
F472 C47 C44 110.9
C142 C141 C140 106.4
C43 C42 C41 118.0
C43 C42 C46 121.7
C41 C42 C46 120.3
C222 C221 C220 121.5
C17 C18 C19 122.5
N11 C103 C102 121.4
N11 C103 C104 123.6
C102 C103 C104 114.9
F712 C71 F713 107.8
F712 C71 F711 107.5
F713 C71 F711 105.9
F712 C71 C68 114.1
F713 C71 C68 111.8
F711 C71 C68 109.4
C240 C241 C242 104.5
F243 C24 F241 102.1
F243 C24 F242 102.5
F241 C24 F242 105.3
F243 C24 C19 115.3
F241 C24 C19 116.1
F242 C24 C19 113.9
F72 C7 F73 106.0
F72 C7 F71 105.4
F73 C7 F71 103.5
F72 C7 C5 114.7
F73 C7 C5 113.2
F71 C7 C5 113.0
C126 C124 C125 111.2
C126 C124 C123 112.3
C125 C124 C123 113.3
F463 C46 F462 111.5
F463 C46 F461 107.5
F462 C46 F461 99.2
F463 C46 C42 114.3
F462 C46 C42 113.5
F461 C46 C42 109.6
C221 C220 C219 120.2
F703 C70 F701 117.5
F703 C70 C66 119.3
F701 C70 C66 118.4
F703 C70 F702 95.7
F701 C70 F702 94.8
C66 C70 F702 101.3
N42 C403 C402 122.7
N42 C403 C405 120.5
C402 C403 C405 116.7
C403 C402 C401 129.0
N41 C401 C402 123.6
N41 C401 C404 121.1
C402 C401 C404 115.3
C407 C406 C411 121.3
C407 C406 N41 119.6
C411 C406 N41 119.2

loop_
_geom_bond_atom_site_label_1
_geom_bond_atom_site_label_2
_geom_bond_distance
Au2 Ga4 2.3988
Au2 Ga3 2.4057
Ga1 N12 1.9477
Ga1 N11 1.9562
Ga1 O1 2.1779
Ga1 Au1 2.3930
B1 C17 1.5949
B1 C1 1.6155
B1 C9 1.6250
B1 C25 1.6344
O4 C443 1.4550
O4 C440 1.4552
O4 Ga4 2.1634
C317 C315 1.5225
F241 C24 1.3436
Au1 Ga2 2.3910
Ga2 N22 1.9584
Ga2 N21 1.9858
Ga2 O2 2.1510
O3 C340 1.4526
O3 C343 1.4529
O3 Ga3 2.1686
B2 C64 1.5976
B2 C40 1.6319
B2 C48 1.6435
B2 C56 1.6482
C313 C312 1.5171
Ga3 N32 1.9414
Ga3 N31 1.9665
O1 C140 1.4167
O1 C143 1.4738
C54 F543 1.3158
C54 F541 1.3269
C54 F542 1.3370
C54 C50 1.5174
Ga4 N42 1.9513
Ga4 N41 1.9778
O2 C243 1.4492
O2 C240 1.4615
F242 C24 1.3490
F243 C24 1.3179
N11 C103 1.3025
N11 C106 1.4617
C9 C10 1.3879
C9 C14 1.3913
N12 C101 1.3495
N12 C118 1.4564
N21 C201 1.3290
N21 C206 1.4390
N22 C203 1.3314
N22 C218 1.4643
N31 C301 1.3273
N31 C306 1.4625
N32 C303 1.3424
N32 C318 1.4986
C17 C18 1.3955
C17 C22 1.4054
N41 C401 1.3161
N41 C406 1.4853
C1 C2 1.4031
C1 C6 1.4121
N42 C403 1.3615
N42 C418 1.4612
C305 C303 1.5106
C56 C61 1.3815
C56 C57 1.3815
C341 C340 1.4734
C341 C342 1.5053
C443 C442 1.5221
C32 F321 1.3217
C32 F323 1.3277
C32 F322 1.3305
C32 C29 1.4769
C13 C14 1.3797
C13 C12 1.4229
C13 C15 1.4684
C227 C229 1.4791
C227 C219 1.5213
C227 C228 1.5274
C316 C315 1.5567
C208 C209 1.3581
C208 C207 1.3812
C441 C442 1.4686
C441 C440 1.4750
C426 C424 1.5133
C115 C116 1.4616
C115 C111 1.5321
C115 C117 1.5414
C102 C101 1.3728
C102 C103 1.4436
C204 C201 1.4880
C206 C207 1.4229
C206 C211 1.4481
C68 C69 1.3603
C68 C67 1.4100
C68 C71 1.5154
C53 C52 1.3610
C53 C48 1.3941
C64 C65 1.3736
C64 C69 1.4149
C210 C209 1.3908
C210 C211 1.3973
C222 C221 1.3225
C222 C223 1.3997
C52 C51 1.4142
C52 C55 1.4744
C104 C103 1.5012
C23 F233 1.2824
C23 F231 1.3296
C23 F232 1.3904
C23 C21 1.4973
C30 C29 1.3822
C30 C25 1.4120
C421 C422 1.3719
C421 C420 1.3720
C61 C60 1.4041
C301 C302 1.3815
C301 C304 1.5341
C57 C58 1.3792
C25 C26 1.4313
C119 C120 1.3497
C119 C118 1.4079
C119 C127 1.5560
C55 F553 1.2347
C55 F552 1.2568
C55 F551 1.2763
C420 C419 1.3852
C419 C418 1.3616
C419 C424 1.5272
C217 C215 1.5120
C205 C203 1.5017
C410 C409 1.3449
C410 C411 1.4092
C22 C21 1.3794
C306 C307 1.4129
C306 C311 1.4469
C21 C20 1.3923
C318 C319 1.3834
C318 C323 1.4035
C240 C241 1.4907
C223 C218 1.4322
C223 C224 1.4920
C412 C413 1.5144
C412 C407 1.5465
C412 C414 1.5557
C424 C425 1.5105
C203 C202 1.4326
C140 C141 1.5147
C302 C303 1.3888
C418 C423 1.4206
C215 C207 1.5160
C215 C216 1.5565
C65 C66 1.4128
C202 C201 1.4003
C28 C29 1.3757
C28 C27 1.4127
C6 C5 1.3680
C405 C403 1.4883
C143 C142 1.4919
C12 C11 1.3725
C427 C428 1.4968
C427 C423 1.5110
C427 C429 1.5192
C48 C49 1.3770
F81 C8 1.3463
C59 C58 1.3937
C59 C60 1.3937
F82 C8 1.3148
C4 C3 1.3991
C4 C5 1.4022
F83 C8 1.3117
C112 C114 1.5005
C112 C107 1.5158
C112 C113 1.5180
C320 C321 1.3897
C320 C319 1.4081
C101 C105 1.4757
C211 C212 1.4722
C49 C50 1.3767
C129 C127 1.5011
C423 C422 1.4185
C324 C325 1.4748
C324 C326 1.5182
C324 C319 1.5562
C219 C218 1.3670
C219 C220 1.4239
C307 C308 1.4452
C307 C312 1.5160
C40 C41 1.3764
C40 C45 1.4111
C3 C2 1.3716
C3 C8 1.4843
C343 C342 1.5237
F161 C16 1.3637
C31 F312 1.3111
C31 F313 1.3335
C31 F311 1.3369
C31 C27 1.4819
F162 C16 1.2845
F163 C16 1.3007
C212 C213 1.5243
C212 C214 1.5377
C51 C50 1.3746
C26 C27 1.3850
C224 C226 1.4933
C224 C225 1.5501
C20 C19 1.3956
F151 C15 1.3207
C142 C141 1.4352
F152 C15 1.3132
F153 C15 1.3234
C5 C7 1.4907
C121 C120 1.3404
C121 C122 1.3469
C308 C309 1.4007
C327 C328 1.4926
C327 C329 1.5402
C327 C323 1.5408
C45 C44 1.4006
C127 C128 1.5196
C118 C123 1.4009
C415 C417 1.5077
C415 C411 1.5430
C415 C416 1.5518
C41 C42 1.4257
C107 C108 1.3834
C107 C106 1.4053
C19 C18 1.4044
C19 C24 1.4502
C66 C67 1.3483
C66 C70 1.4771
C44 C43 1.3605
C44 C47 1.4660
C122 C123 1.3865
C309 C310 1.3398
C311 C310 1.3887
C311 C315 1.5051
C10 C11 1.3706
C322 C323 1.3500
C322 C321 1.3985
C106 C111 1.3908
C312 C314 1.4617
C111 C110 1.4042
C411 C406 1.3995
C60 C63 1.5071
F461 C46 1.3947
F462 C46 1.2836
C108 C109 1.3449
F463 C46 1.2181
C43 C42 1.3866
C109 C110 1.3742
F73 C7 1.3062
F72 C7 1.2784
C125 C124 1.5151
F71 C7 1.3114
C407 C406 1.3866
C407 C408 1.3886
F471 C47 1.3155
F472 C47 1.3696
F473 C47 1.3164
C409 C408 1.3597
C63 F633 1.3127
C63 F631 1.3218
C63 F632 1.3439
C16 C11 1.5199
C123 C124 1.5435
C58 C62 1.4889
C242 C243 1.4807
C242 C241 1.5336
F701 C70 1.2785
F702 C70 1.5344
C62 F623 1.3020
C62 F622 1.3278
C62 F621 1.3336
F703 C70 1.2068
C42 C46 1.4961
F711 C71 1.3373
C221 C220 1.3685
F712 C71 1.3095
F713 C71 1.3132
C124 C126 1.5092
C403 C402 1.3848
C402 C401 1.4111
C401 C404 1.5118

loop_
_geom_torsion_atom_site_label_1
_geom_torsion_atom_site_label_2
_geom_torsion_atom_site_label_3
_geom_torsion_atom_site_label_4
_geom_torsion
N12 Ga1 Au1 Ga2 80.9
N11 Ga1 Au1 Ga2 -143.3
O1 Ga1 Au1 Ga2 -26.9
Ga1 Au1 Ga2 N22 -159.3
Ga1 Au1 Ga2 N21 61.1
Ga1 Au1 Ga2 O2 -41.3
C340 O3 Ga3 N32 -121.9
C343 O3 Ga3 N32 37.4
C340 O3 Ga3 N31 143.4
C343 O3 Ga3 N31 -57.2
C340 O3 Ga3 Au2 -0.9
C343 O3 Ga3 Au2 158.5
Ga4 Au2 Ga3 N32 71.3
Ga4 Au2 Ga3 N31 -155.0
Ga4 Au2 Ga3 O3 -37.7
N12 Ga1 O1 C140 48.2
N11 Ga1 O1 C140 -48.1
Au1 Ga1 O1 C140 171.6
N12 Ga1 O1 C143 -141.2
N11 Ga1 O1 C143 122.5
Au1 Ga1 O1 C143 -17.8
C443 O4 Ga4 N42 58.2
C440 O4 Ga4 N42 -145.0
C443 O4 Ga4 N41 -37.6
C440 O4 Ga4 N41 119.3
C443 O4 Ga4 Au2 178.9
C440 O4 Ga4 Au2 -24.3
Ga3 Au2 Ga4 N42 67.9
Ga3 Au2 Ga4 N41 -155.5
Ga3 Au2 Ga4 O4 -36.4
N22 Ga2 O2 C243 -37.6
N21 Ga2 O2 C243 58.2
Au1 Ga2 O2 C243 179.1
N22 Ga2 O2 C240 127.5
N21 Ga2 O2 C240 -136.6
Au1 Ga2 O2 C240 -15.8
N12 Ga1 N11 C103 -8.5
O1 Ga1 N11 C103 89.6
Au1 Ga1 N11 C103 -151.0
N12 Ga1 N11 C106 161.1
O1 Ga1 N11 C106 -100.8
Au1 Ga1 N11 C106 18.6
C17 B1 C9 C10 88.1
C1 B1 C9 C10 -36.2
C25 B1 C9 C10 -153.5
C17 B1 C9 C14 -86.9
C1 B1 C9 C14 148.7
C25 B1 C9 C14 31.4
N11 Ga1 N12 C101 11.3
O1 Ga1 N12 C101 -86.5
Au1 Ga1 N12 C101 161.5
N11 Ga1 N12 C118 -160.0
O1 Ga1 N12 C118 102.2
Au1 Ga1 N12 C118 -9.8
N22 Ga2 N21 C201 10.4
O2 Ga2 N21 C201 -86.0
Au1 Ga2 N21 C201 164.4
N22 Ga2 N21 C206 -161.2
O2 Ga2 N21 C206 102.4
Au1 Ga2 N21 C206 -7.2
N21 Ga2 N22 C203 -10.9
O2 Ga2 N22 C203 82.8
Au1 Ga2 N22 C203 -156.0
N21 Ga2 N22 C218 159.3
O2 Ga2 N22 C218 -107.0
Au1 Ga2 N22 C218 14.3
N32 Ga3 N31 C301 -11.0
O3 Ga3 N31 C301 88.7
Au2 Ga3 N31 C301 -150.6
N32 Ga3 N31 C306 165.6
O3 Ga3 N31 C306 -94.7
Au2 Ga3 N31 C306 26.0
N31 Ga3 N32 C303 9.0
O3 Ga3 N32 C303 -86.8
Au2 Ga3 N32 C303 160.6
N31 Ga3 N32 C318 -158.0
O3 Ga3 N32 C318 106.2
Au2 Ga3 N32 C318 -6.3
C1 B1 C17 C18 26.0
C9 B1 C17 C18 -97.7
C25 B1 C17 C18 142.2
C1 B1 C17 C22 -158.9
C9 B1 C17 C22 77.4
C25 B1 C17 C22 -42.7
N42 Ga4 N41 C401 -8.8
O4 Ga4 N41 C401 86.6
Au2 Ga4 N41 C401 -151.2
N42 Ga4 N41 C406 157.4
O4 Ga4 N41 C406 -107.1
Au2 Ga4 N41 C406 15.0
C17 B1 C1 C2 -154.0
C9 B1 C1 C2 -36.0
C25 B1 C1 C2 86.3
C17 B1 C1 C6 38.1
C9 B1 C1 C6 156.1
C25 B1 C1 C6 -81.7
N41 Ga4 N42 C403 12.1
O4 Ga4 N42 C403 -85.0
Au2 Ga4 N42 C403 164.4
N41 Ga4 N42 C418 -165.4
O4 Ga4 N42 C418 97.5
Au2 Ga4 N42 C418 -13.1
C64 B2 C56 C61 95.5
C40 B2 C56 C61 -143.6
C48 B2 C56 C61 -29.5
C64 B2 C56 C57 -79.0
C40 B2 C56 C57 41.8
C48 B2 C56 C57 155.9
C440 O4 C443 C442 -2.6
Ga4 O4 C443 C442 155.6
C201 N21 C206 C207 -94.8
Ga2 N21 C206 C207 77.2
C201 N21 C206 C211 87.5
Ga2 N21 C206 C211 -100.5
C40 B2 C64 C65 -29.4
C48 B2 C64 C65 -146.4
C56 B2 C64 C65 89.9
C40 B2 C64 C69 157.7
C48 B2 C64 C69 40.7
C56 B2 C64 C69 -83.0
C48 C53 C52 C51 -2.5
C48 C53 C52 C55 180.0
C57 C56 C61 C60 0.1
B2 C56 C61 C60 -174.4
C306 N31 C301 C302 -172.9
Ga3 N31 C301 C302 3.6
C306 N31 C301 C304 6.0
Ga3 N31 C301 C304 -177.6
C443 O4 C440 C441 -17.6
Ga4 O4 C440 C441 -178.5
C442 C441 C440 O4 31.0
C61 C56 C57 C58 2.1
B2 C56 C57 C58 176.8
C29 C30 C25 C26 0.9
C29 C30 C25 B1 178.0
C17 B1 C25 C30 150.5
C1 B1 C25 C30 -86.7
C9 B1 C25 C30 36.2
C17 B1 C25 C26 -32.6
C1 B1 C25 C26 90.2
C9 B1 C25 C26 -146.9
C53 C52 C55 F553 60.6
C51 C52 C55 F553 -116.9
C53 C52 C55 F552 -177.8
C51 C52 C55 F552 4.7
C53 C52 C55 F551 -58.4
C51 C52 C55 F551 124.0
C422 C421 C420 C419 -2.9
C421 C420 C419 C418 0.8
C421 C420 C419 C424 -179.4
C12 C13 C14 C9 2.6
C15 C13 C14 C9 -178.8
C10 C9 C14 C13 -2.4
B1 C9 C14 C13 173.0
C18 C17 C22 C21 -4.2
B1 C17 C22 C21 -179.9
C301 N31 C306 C307 99.9
Ga3 N31 C306 C307 -76.8
C301 N31 C306 C311 -82.5
Ga3 N31 C306 C311 100.8
C17 C22 C21 C20 4.1
C17 C22 C21 C23 -179.9
F233 C23 C21 C22 172.4
F231 C23 C21 C22 -60.0
F232 C23 C21 C22 54.4
F233 C23 C21 C20 -11.6
F231 C23 C21 C20 115.9
F232 C23 C21 C20 -129.7
C303 N32 C318 C319 99.9
Ga3 N32 C318 C319 -91.9
C303 N32 C318 C323 -84.1
Ga3 N32 C318 C323 84.1
C243 O2 C240 C241 -12.6
Ga2 O2 C240 C241 179.7
C221 C222 C223 C218 3.6
C221 C222 C223 C224 179.5
C418 C419 C424 C425 -129.0
C420 C419 C424 C425 51.2
C418 C419 C424 C426 108.7
C420 C419 C424 C426 -71.1
C218 N22 C203 C202 -167.0
Ga2 N22 C203 C202 3.0
C218 N22 C203 C205 8.9
Ga2 N22 C203 C205 178.9
C143 O1 C140 C141 -7.6
Ga1 O1 C140 C141 163.4
N31 C301 C302 C303 11.2
C304 C301 C302 C303 -167.6
C420 C419 C418 C423 1.4
C424 C419 C418 C423 -178.4
C420 C419 C418 N42 -179.0
C424 C419 C418 N42 1.2
C403 N42 C418 C419 82.1
Ga4 N42 C418 C419 -100.3
C403 N42 C418 C423 -98.4
Ga4 N42 C418 C423 79.2
C69 C64 C65 C66 -3.0
B2 C64 C65 C66 -176.4
N22 C203 C202 C201 10.7
C205 C203 C202 C201 -165.3
C2 C1 C6 C5 2.6
B1 C1 C6 C5 171.6
C140 O1 C143 C142 -11.2
Ga1 O1 C143 C142 175.9
C14 C13 C12 C11 -1.9
C15 C13 C12 C11 179.6
C318 N32 C303 C302 167.8
Ga3 N32 C303 C302 0.8
C318 N32 C303 C305 -6.9
Ga3 N32 C303 C305 -173.9
C301 C302 C303 N32 -13.6
C301 C302 C303 C305 161.3
C52 C53 C48 C49 2.4
C52 C53 C48 B2 176.1
C64 B2 C48 C49 -163.3
C40 B2 C48 C49 74.5
C56 B2 C48 C49 -43.9
C64 B2 C48 C53 23.5
C40 B2 C48 C53 -98.7
C56 B2 C48 C53 142.9
C118 N12 C101 C102 167.0
Ga1 N12 C101 C102 -4.3
C118 N12 C101 C105 -11.7
Ga1 N12 C101 C105 177.1
C103 C102 C101 N12 -10.6
C103 C102 C101 C105 168.1
C209 C210 C211 C206 -0.2
C209 C210 C211 C212 176.4
C207 C206 C211 C210 5.2
N21 C206 C211 C210 -177.1
C207 C206 C211 C212 -171.3
N21 C206 C211 C212 6.3
C53 C48 C49 C50 -1.4
B2 C48 C49 C50 -175.1
C419 C418 C423 C422 -1.5
N42 C418 C423 C422 178.9
C419 C418 C423 C427 177.5
N42 C418 C423 C427 -2.1
C428 C427 C423 C422 -80.1
C429 C427 C423 C422 46.0
C428 C427 C423 C418 100.9
C429 C427 C423 C418 -133.0
C207 C208 C209 C210 4.9
C211 C210 C209 C208 -4.7
C229 C227 C219 C218 -135.3
C228 C227 C219 C218 98.7
C229 C227 C219 C220 44.9
C228 C227 C219 C220 -81.1
C311 C306 C307 C308 2.4
N31 C306 C307 C308 180.0
C311 C306 C307 C312 178.3
N31 C306 C307 C312 -4.1
C64 B2 C40 C41 140.4
C48 B2 C40 C41 -95.8
C56 B2 C40 C41 24.3
C64 B2 C40 C45 -42.7
C48 B2 C40 C45 81.1
C56 B2 C40 C45 -158.8
C5 C4 C3 C2 -1.4
C5 C4 C3 C8 -178.8
C340 O3 C343 C342 12.0
Ga3 O3 C343 C342 -148.5
C210 C211 C212 C213 59.4
C206 C211 C212 C213 -124.2
C210 C211 C212 C214 -62.9
C206 C211 C212 C214 113.4
C343 O3 C340 C341 13.1
Ga3 O3 C340 C341 176.5
C342 C341 C340 O3 -33.1
C4 C3 C2 C1 3.2
C8 C3 C2 C1 -179.5
C6 C1 C2 C3 -3.6
B1 C1 C2 C3 -172.7
C53 C52 C51 C50 1.4
C55 C52 C51 C50 179.0
C30 C25 C26 C27 -1.6
B1 C25 C26 C27 -178.9
C222 C223 C224 C226 -70.3
C218 C223 C224 C226 105.2
C222 C223 C224 C225 55.8
C218 C223 C224 C225 -128.7
C22 C21 C20 C19 -1.2
C23 C21 C20 C19 -177.1
O1 C143 C142 C141 26.2
C340 C341 C342 C343 39.8
O3 C343 C342 C341 -31.6
C1 C6 C5 C4 -1.2
C1 C6 C5 C7 -179.3
C3 C4 C5 C6 0.5
C3 C4 C5 C7 178.6
C306 C307 C308 C309 -3.3
C312 C307 C308 C309 -179.3
C25 C26 C27 C28 2.8
C25 C26 C27 C31 -174.5
C29 C28 C27 C26 -3.2
C29 C28 C27 C31 174.0
F312 C31 C27 C26 66.0
F313 C31 C27 C26 -53.7
F311 C31 C27 C26 -172.6
F312 C31 C27 C28 -111.2
F313 C31 C27 C28 129.1
F311 C31 C27 C28 10.2
C41 C40 C45 C44 2.1
B2 C40 C45 C44 -175.1
C120 C119 C127 C129 -72.4
C118 C119 C127 C129 104.2
C120 C119 C127 C128 52.6
C118 C119 C127 C128 -130.7
C120 C119 C118 C123 -0.6
C127 C119 C118 C123 -177.3
C120 C119 C118 N12 178.2
C127 C119 C118 N12 1.4
C101 N12 C118 C123 -91.5
Ga1 N12 C118 C123 80.4
C101 N12 C118 C119 89.7
Ga1 N12 C118 C119 -98.4
C45 C40 C41 C42 -0.6
B2 C40 C41 C42 176.5
C114 C112 C107 C108 63.7
C113 C112 C107 C108 -55.8
C114 C112 C107 C106 -115.7
C113 C112 C107 C106 124.7
C21 C20 C19 C18 -1.1
C21 C20 C19 C24 -176.8
C64 C65 C66 C67 2.0
C64 C65 C66 C70 -174.2
C40 C45 C44 C43 -3.0
C40 C45 C44 C47 -175.2
C120 C121 C122 C123 2.6
C65 C66 C67 C68 -1.9
C70 C66 C67 C68 174.4
C69 C68 C67 C66 3.2
C71 C68 C67 C66 -176.8
C323 C318 C319 C320 7.4
N32 C318 C319 C320 -176.8
C323 C318 C319 C324 -169.6
N32 C318 C319 C324 6.3
C321 C320 C319 C318 -2.1
C321 C320 C319 C324 175.0
C325 C324 C319 C318 146.5
C326 C324 C319 C318 -85.0
C325 C324 C319 C320 -30.3
C326 C324 C319 C320 98.1
C67 C68 C69 C64 -4.7
C71 C68 C69 C64 175.3
C65 C64 C69 C68 4.5
B2 C64 C69 C68 178.0
C209 C208 C207 C206 0.0
C209 C208 C207 C215 -178.8
N21 C206 C207 C208 177.2
C211 C206 C207 C208 -5.2
N21 C206 C207 C215 -3.9
C211 C206 C207 C215 173.6
C217 C215 C207 C208 -79.6
C216 C215 C207 C208 43.4
C217 C215 C207 C206 101.6
C216 C215 C207 C206 -135.4
C307 C308 C309 C310 3.8
C307 C306 C311 C310 -1.8
N31 C306 C311 C310 -179.2
C307 C306 C311 C315 177.7
N31 C306 C311 C315 0.2
C14 C9 C10 C11 1.6
B1 C9 C10 C11 -173.9
C108 C107 C106 C111 0.5
C112 C107 C106 C111 180.0
C108 C107 C106 N11 -176.6
C112 C107 C106 N11 2.9
C103 N11 C106 C111 -91.5
Ga1 N11 C106 C111 98.2
C103 N11 C106 C107 85.6
Ga1 N11 C106 C107 -84.7
C306 C307 C312 C314 -85.0
C308 C307 C312 C314 90.7
C306 C307 C312 C313 148.2
C308 C307 C312 C313 -36.1
C206 N21 C201 C202 169.8
Ga2 N21 C201 C202 -1.6
C206 N21 C201 C204 -11.1
Ga2 N21 C201 C204 177.4
C203 C202 C201 N21 -11.3
C203 C202 C201 C204 169.6
C14 C13 C15 F152 55.0
C12 C13 C15 F152 -126.5
C14 C13 C15 F151 177.9
C12 C13 C15 F151 -3.6
C14 C13 C15 F153 -63.0
C12 C13 C15 F153 115.5
C27 C28 C29 C30 2.6
C27 C28 C29 C32 -173.8
C25 C30 C29 C28 -1.5
C25 C30 C29 C32 174.8
F321 C32 C29 C28 -37.7
F323 C32 C29 C28 -159.9
F322 C32 C29 C28 81.8
F321 C32 C29 C30 145.8
F323 C32 C29 C30 23.7
F322 C32 C29 C30 -94.6
C321 C322 C323 C318 2.3
C321 C322 C323 C327 -178.9
C319 C318 C323 C322 -7.6
N32 C318 C323 C322 176.6
C319 C318 C323 C327 173.6
N32 C318 C323 C327 -2.2
C328 C327 C323 C322 -63.2
C329 C327 C323 C322 62.0
C328 C327 C323 C318 115.5
C329 C327 C323 C318 -119.3
C107 C106 C111 C110 -0.3
N11 C106 C111 C110 176.7
C107 C106 C111 C115 176.6
N11 C106 C111 C115 -6.3
C116 C115 C111 C106 105.1
C117 C115 C111 C106 -129.6
C116 C115 C111 C110 -77.9
C117 C115 C111 C110 47.3
C409 C410 C411 C406 2.2
C409 C410 C411 C415 177.8
C417 C415 C411 C406 -132.5
C416 C415 C411 C406 103.1
C417 C415 C411 C410 52.1
C416 C415 C411 C410 -72.2
C58 C59 C60 C61 1.3
C58 C59 C60 C63 178.6
C56 C61 C60 C59 -1.8
C56 C61 C60 C63 -179.1
C220 C219 C218 C223 0.3
C227 C219 C218 C223 -179.5
C220 C219 C218 N22 -178.2
C227 C219 C218 N22 2.0
C222 C223 C218 C219 -1.1
C224 C223 C218 C219 -176.7
C222 C223 C218 N22 177.5
C224 C223 C218 N22 1.8
C203 N22 C218 C219 -102.7
Ga2 N22 C218 C219 86.7
C203 N22 C218 C223 78.7
Ga2 N22 C218 C223 -91.9
C122 C121 C120 C119 -3.2
C118 C119 C120 C121 2.1
C127 C119 C120 C121 178.9
C106 C107 C108 C109 -0.2
C112 C107 C108 C109 -179.7
C45 C44 C43 C42 2.2
C47 C44 C43 C42 174.4
C107 C108 C109 C110 -0.3
C308 C309 C310 C311 -3.1
C306 C311 C310 C309 2.0
C315 C311 C310 C309 -177.5
C108 C109 C110 C111 0.4
C106 C111 C110 C109 -0.1
C115 C111 C110 C109 -177.3
C413 C412 C407 C406 -147.0
C414 C412 C407 C406 89.0
C413 C412 C407 C408 30.0
C414 C412 C407 C408 -94.0
C440 C441 C442 C443 -32.9
O4 C443 C442 C441 22.0
C411 C410 C409 C408 -2.3
C420 C421 C422 C423 2.7
C418 C423 C422 C421 -0.5
C427 C423 C422 C421 -179.6
C59 C60 C63 F633 133.0
C61 C60 C63 F633 -49.7
C59 C60 C63 F631 -108.2
C61 C60 C63 F631 69.1
C59 C60 C63 F632 12.6
C61 C60 C63 F632 -170.1
C9 C10 C11 C12 -1.2
C9 C10 C11 C16 177.8
C13 C12 C11 C10 1.3
C13 C12 C11 C16 -177.7
F162 C16 C11 C10 -177.7
F163 C16 C11 C10 -50.7
F161 C16 C11 C10 64.1
F162 C16 C11 C12 1.3
F163 C16 C11 C12 128.3
F161 C16 C11 C12 -116.9
C121 C122 C123 C118 -1.2
C121 C122 C123 C124 -178.1
C119 C118 C123 C122 0.2
N12 C118 C123 C122 -178.6
C119 C118 C123 C124 176.9
N12 C118 C123 C124 -1.9
C310 C311 C315 C317 69.4
C306 C311 C315 C317 -110.0
C310 C311 C315 C316 -55.5
C306 C311 C315 C316 125.1
C56 C57 C58 C59 -2.7
C56 C57 C58 C62 179.9
C60 C59 C58 C57 0.9
C60 C59 C58 C62 178.3
C52 C51 C50 C49 -0.5
C52 C51 C50 C54 178.3
C48 C49 C50 C51 0.6
C48 C49 C50 C54 -178.2
F543 C54 C50 C51 16.9
F541 C54 C50 C51 138.4
F542 C54 C50 C51 -103.0
F543 C54 C50 C49 -164.3
F541 C54 C50 C49 -42.7
F542 C54 C50 C49 75.8
C240 O2 C243 C242 -9.5
Ga2 O2 C243 C242 156.5
C241 C242 C243 O2 26.9
C319 C320 C321 C322 -2.9
C323 C322 C321 C320 2.8
C57 C58 C62 F623 43.3
C59 C58 C62 F623 -134.1
C57 C58 C62 F622 -76.3
C59 C58 C62 F622 106.3
C57 C58 C62 F621 165.9
C59 C58 C62 F621 -11.4
C410 C409 C408 C407 2.5
C406 C407 C408 C409 -2.7
C412 C407 C408 C409 -179.8
C2 C3 C8 F83 -53.7
C4 C3 C8 F83 123.7
C2 C3 C8 F82 -177.6
C4 C3 C8 F82 -0.2
C2 C3 C8 F81 64.2
C4 C3 C8 F81 -118.4
C43 C44 C47 F471 -76.2
C45 C44 C47 F471 96.0
C43 C44 C47 F473 159.6
C45 C44 C47 F473 -28.3
C43 C44 C47 F472 43.8
C45 C44 C47 F472 -144.0
C143 C142 C141 C140 -31.1
O1 C140 C141 C142 24.6
C44 C43 C42 C41 -0.7
C44 C43 C42 C46 -177.2
C40 C41 C42 C43 -0.1
C40 C41 C42 C46 176.5
C223 C222 C221 C220 -5.3
C22 C17 C18 C19 1.7
B1 C17 C18 C19 177.0
C20 C19 C18 C17 0.8
C24 C19 C18 C17 176.4
C106 N11 C103 C102 -170.5
Ga1 N11 C103 C102 -1.1
C106 N11 C103 C104 5.1
Ga1 N11 C103 C104 174.5
C101 C102 C103 N11 13.7
C101 C102 C103 C104 -162.2
C69 C68 C71 F712 160.7
C67 C68 C71 F712 -19.3
C69 C68 C71 F713 38.1
C67 C68 C71 F713 -141.9
C69 C68 C71 F711 -78.8
C67 C68 C71 F711 101.2
O2 C240 C241 C242 28.9
C243 C242 C241 C240 -34.8
C20 C19 C24 F243 -165.1
C18 C19 C24 F243 19.2
C20 C19 C24 F241 75.6
C18 C19 C24 F241 -100.1
C20 C19 C24 F242 -46.9
C18 C19 C24 F242 137.4
C6 C5 C7 F72 -98.4
C4 C5 C7 F72 83.5
C6 C5 C7 F73 23.5
C4 C5 C7 F73 -154.6
C6 C5 C7 F71 140.8
C4 C5 C7 F71 -37.3
C122 C123 C124 C126 -79.8
C118 C123 C124 C126 103.4
C122 C123 C124 C125 47.3
C118 C123 C124 C125 -129.5
C43 C42 C46 F463 -3.9
C41 C42 C46 F463 179.7
C43 C42 C46 F462 -133.3
C41 C42 C46 F462 50.2
C43 C42 C46 F461 116.9
C41 C42 C46 F461 -59.5
C222 C221 C220 C219 4.4
C218 C219 C220 C221 -1.9
C227 C219 C220 C221 177.9
C67 C66 C70 F703 -140.3
C65 C66 C70 F703 36.1
C67 C66 C70 F701 14.6
C65 C66 C70 F701 -169.0
C67 C66 C70 F702 116.5
C65 C66 C70 F702 -67.2
C418 N42 C403 C402 171.7
Ga4 N42 C403 C402 -5.8
C418 N42 C403 C405 -4.6
Ga4 N42 C403 C405 177.9
N42 C403 C402 C401 -9.1
C405 C403 C402 C401 167.3
C406 N41 C401 C402 -167.1
Ga4 N41 C401 C402 -1.1
C406 N41 C401 C404 10.7
Ga4 N41 C401 C404 176.7
C403 C402 C401 N41 13.0
C403 C402 C401 C404 -165.0
C408 C407 C406 C411 2.7
C412 C407 C406 C411 179.7
C408 C407 C406 N41 -176.3
C412 C407 C406 N41 0.8
C410 C411 C406 C407 -2.5
C415 C411 C406 C407 -177.9
C410 C411 C406 N41 176.5
C415 C411 C406 N41 1.0
C401 N41 C406 C407 -106.9
Ga4 N41 C406 C407 86.1
C401 N41 C406 C411 74.2
Ga4 N41 C406 C411 -92.8
